data_4112052
loop_
_publ_author_name
'Santanu Banerjee'
'Louise Huebner'
'Michael D. Romanelli'
'G. Ajith Kumar'
'Richard E. Riman'
'Thomas J. Emge'
'John G. Brennan'

_publ_section_title
;
 Oxoselenido Clusters of the Lanthanides: Rational Introduction of Oxo
 Ligands and Near-IR Emission from Nd(III)
;
_journal_name_full 'Journal of the American Chemical Society'
_journal_page_first 15900
_journal_page_last 15906
_journal_paper_doi 10.1021/ja054261q
_journal_volume 127
_journal_year 2005
_chemical_formula_sum 'C140.9 H169.81 O13.22 Se18 Sm8'
_chemical_formula_weight 4699.05
_chemical_name_systematic
; 
 ? 
;
_space_group_IT_number 14
_symmetry_cell_setting monoclinic
_symmetry_space_group_name_Hall '-P 2yn'
_symmetry_space_group_name_H-M 'P 1 21/n 1'
_atom_sites_solution_hydrogens geom
_atom_sites_solution_primary direct
_atom_sites_solution_secondary difmap
_audit_creation_method SHELXL-97
_cell_angle_alpha 90.00
_cell_angle_beta 102.181(6)
_cell_angle_gamma 90.00
_cell_formula_units_Z 2
_cell_length_a 17.883(6)
_cell_length_b 21.011(7)
_cell_length_c 22.611(8)
_cell_measurement_reflns_used 9223
_cell_measurement_temperature 293(2)
_cell_measurement_theta_max 26.47
_cell_measurement_theta_min 2.33
_cell_volume 8305(5)
_computing_cell_refinement 'Bruker SMART'
_computing_data_collection 'Bruker SMART'
_computing_data_reduction 'Bruker SAINT'
_computing_molecular_graphics 'Bruker SHELXTL'
_computing_publication_material 'Bruker SHELXTL'
_computing_structure_refinement 'SHELXL-97 (Sheldrick, 1997)'
_computing_structure_solution 'SHELXS-97 (Sheldrick, 1990)'
_diffrn_ambient_temperature 293(2)
_diffrn_measured_fraction_theta_full 0.963
_diffrn_measured_fraction_theta_max 0.963
_diffrn_measurement_device_type 'CCD area detector'
_diffrn_measurement_method 'phi and omega scans'
_diffrn_radiation_monochromator graphite
_diffrn_radiation_source 'fine-focus sealed tube'
_diffrn_radiation_type MoK\a
_diffrn_radiation_wavelength 0.71073
_diffrn_reflns_av_R_equivalents 0.0440
_diffrn_reflns_av_sigmaI/netI 0.0393
_diffrn_reflns_limit_h_max 22
_diffrn_reflns_limit_h_min -22
_diffrn_reflns_limit_k_max 26
_diffrn_reflns_limit_k_min -26
_diffrn_reflns_limit_l_max 28
_diffrn_reflns_limit_l_min -28
_diffrn_reflns_number 73262
_diffrn_reflns_theta_full 26.55
_diffrn_reflns_theta_max 26.55
_diffrn_reflns_theta_min 1.84
_diffrn_standards_decay_% 0
_diffrn_standards_interval_time 0
_diffrn_standards_number 0
_exptl_absorpt_coefficient_mu 6.776
_exptl_absorpt_correction_T_max 0.9999
_exptl_absorpt_correction_T_min 0.5405
_exptl_absorpt_correction_type multi-scan
_exptl_crystal_colour red_orange
_exptl_crystal_density_diffrn 1.879
_exptl_crystal_description lathe
_exptl_crystal_F_000 4458
_exptl_crystal_size_max 0.40
_exptl_crystal_size_mid 0.34
_exptl_crystal_size_min 0.30
_refine_diff_density_max 1.052
_refine_diff_density_min -0.993
_refine_diff_density_rms 0.127
_refine_ls_extinction_method none
_refine_ls_goodness_of_fit_ref 1.068
_refine_ls_hydrogen_treatment mixed
_refine_ls_matrix_type full
_refine_ls_number_parameters 803
_refine_ls_number_reflns 17154
_refine_ls_number_restraints 1035
_refine_ls_restrained_S_all 1.077
_refine_ls_R_factor_all 0.0638
_refine_ls_R_factor_gt 0.0385
_refine_ls_shift/su_max 0.001
_refine_ls_shift/su_mean 0.000
_refine_ls_structure_factor_coef Fsqd
_refine_ls_weighting_details 'w=1/[\s^2^(Fo^2^)+(0.0437P)^2^+14.5695P] where P=(Fo^2^+2Fc^2^)/3'
_refine_ls_weighting_scheme calc
_refine_ls_wR_factor_gt 0.0958
_refine_ls_wR_factor_ref 0.1023
_reflns_number_gt 12387
_reflns_number_total 17154
_reflns_threshold_expression >2sigma(I)
_cod_data_source_file ja054261qsi20050628_122635.cif
_cod_data_source_block smsepho_lu_cap
_cod_depositor_comments
;
The following automatic conversions were performed:

'_refine_ls_weighting_scheme' value 'calc
w=1/[\s^2^(Fo^2^)+(0.0437P)^2^+14.5695P] where P=(Fo^2^+2Fc^2^)/3'
was changed to 'calc'. New tag '_refine_ls_weighting_details' was
created. The value of the new tag was set to
'w=1/[\s^2^(Fo^2^)+(0.0437P)^2^+14.5695P] where P=(Fo^2^+2Fc^2^)/3'.

Automatic conversion script
Id: cif_fix_values 3143 2015-03-26 13:38:13Z robertas 
;
_cod_original_cell_volume 8304(5)
_cod_original_formula_sum 'C140.90 H169.81 O13.22 Se18 Sm8'
_cod_database_code 4112052

loop_
_symmetry_equiv_pos_as_xyz
'x, y, z'
'-x+1/2, y+1/2, -z+1/2'
'-x, -y, -z'
'x-1/2, -y-1/2, z-1/2'

loop_
_atom_site_label
_atom_site_type_symbol
_atom_site_fract_x
_atom_site_fract_y
_atom_site_fract_z
_atom_site_U_iso_or_equiv
_atom_site_adp_type
_atom_site_occupancy
_atom_site_calc_flag
_atom_site_refinement_flags
_atom_site_disorder_assembly
_atom_site_disorder_group
Sm1 Sm 0.22770(2) -0.052238(16) 0.419015(17) 0.05292(10) Uani 1 d . . .
Sm2 Sm 0.017248(19) 0.078163(15) 0.434057(14) 0.04315(8) Uani 1 d . . .
Sm3 Sm -0.010847(19) 0.147787(14) 0.582476(14) 0.04437(9) Uani 1 d . . .
Sm4 Sm 0.177082(19) 0.060383(15) 0.571549(15) 0.04694(9) Uani 1 d . . .
Se1 Se 0.09812(3) -0.04026(3) 0.48565(3) 0.04283(14) Uani 1 d . . .
Se2 Se 0.19047(4) 0.08581(3) 0.44365(3) 0.05223(16) Uani 1 d . . .
Se3 Se 0.31640(4) -0.00817(4) 0.53684(4) 0.06176(19) Uani 1 d . . .
Se4 Se 0.27704(6) 0.02357(4) 0.32766(4) 0.0811(3) Uani 1 d . . .
Se5 Se 0.17946(4) -0.18579(3) 0.43725(3) 0.05759(17) Uani 1 d . . .
Se6 Se 0.06508(4) -0.04860(3) 0.33961(3) 0.05413(17) Uani 1 d . . .
Se7 Se -0.00741(4) 0.21293(3) 0.46558(3) 0.05508(17) Uani 1 d . . .
Se8 Se -0.14675(4) 0.05513(3) 0.36696(3) 0.05587(17) Uani 1 d . . .
Se9 Se 0.13586(4) 0.13427(4) 0.67406(3) 0.06189(19) Uani 1 d . . .
O1 O 0.0677(2) 0.10423(18) 0.53090(17) 0.0433(9) Uani 1 d U . .
O2 O 0.3503(3) -0.1053(3) 0.4221(3) 0.0817(16) Uani 1 d U . .
O3 O 0.0225(3) 0.1272(2) 0.3346(2) 0.0615(12) Uani 1 d U . .
O4 O -0.0026(3) 0.2568(2) 0.6267(2) 0.0707(14) Uani 1 d U . .
O5 O 0.2932(3) 0.1182(2) 0.6192(3) 0.0767(15) Uani 1 d U . .
C1 C 0.2407(4) 0.1643(3) 0.4299(3) 0.0533(15) Uani 1 d U . .
C2 C 0.2011(5) 0.2201(4) 0.4247(4) 0.078(2) Uani 1 d U . .
H2 H 0.1502 0.2203 0.4280 0.094 Uiso 1 calc R . .
C3 C 0.2369(6) 0.2773(4) 0.4143(5) 0.094(3) Uani 1 d U . .
H3 H 0.2102 0.3156 0.4106 0.113 Uiso 1 calc R . .
C4 C 0.3124(7) 0.2756(5) 0.4096(5) 0.104(3) Uani 1 d U . .
H4 H 0.3364 0.3132 0.4021 0.125 Uiso 1 calc R . .
C5 C 0.3523(6) 0.2211(5) 0.4155(5) 0.095(3) Uani 1 d U . .
H5 H 0.4036 0.2215 0.4131 0.114 Uiso 1 calc R . .
C6 C 0.3172(5) 0.1633(4) 0.4255(4) 0.075(2) Uani 1 d U . .
H6 H 0.3445 0.1253 0.4290 0.090 Uiso 1 calc R . .
C7 C 0.3706(4) -0.0772(4) 0.5850(4) 0.0694(19) Uani 1 d U . .
C8 C 0.3371(6) -0.1358(5) 0.5867(5) 0.102(3) Uani 1 d U . .
H8 H 0.2862 -0.1420 0.5675 0.123 Uiso 1 calc R . .
C9 C 0.3794(8) -0.1857(6) 0.6173(6) 0.135(4) Uani 1 d U . .
H9 H 0.3570 -0.2254 0.6192 0.162 Uiso 1 calc R . .
C10 C 0.4533(8) -0.1762(6) 0.6441(6) 0.130(4) Uani 1 d U . .
H10 H 0.4820 -0.2100 0.6635 0.156 Uiso 1 calc R . .
C11 C 0.4868(7) -0.1183(6) 0.6434(5) 0.119(3) Uani 1 d U . .
H11 H 0.5376 -0.1118 0.6624 0.142 Uiso 1 calc R . .
C12 C 0.4436(5) -0.0699(5) 0.6139(5) 0.096(3) Uani 1 d U . .
H12 H 0.4659 -0.0299 0.6138 0.115 Uiso 1 calc R . .
C13 C 0.3246(5) -0.0296(4) 0.2787(4) 0.072(2) Uani 1 d U . .
C14 C 0.3790(6) -0.0041(5) 0.2509(4) 0.099(3) Uani 1 d U . .
H14 H 0.3918 0.0387 0.2564 0.119 Uiso 1 calc R . .
C15 C 0.4156(7) -0.0420(6) 0.2141(6) 0.125(4) Uani 1 d U . .
H15 H 0.4517 -0.0242 0.1948 0.150 Uiso 1 calc R . .
C16 C 0.3979(7) -0.1043(7) 0.2072(6) 0.126(4) Uani 1 d U . .
H16 H 0.4228 -0.1294 0.1834 0.151 Uiso 1 calc R . .
C17 C 0.3463(7) -0.1304(6) 0.2331(5) 0.119(3) Uani 1 d U . .
H17 H 0.3347 -0.1734 0.2275 0.143 Uiso 1 calc R . .
C18 C 0.3085(6) -0.0932(5) 0.2694(5) 0.096(3) Uani 1 d U . .
H18 H 0.2719 -0.1120 0.2874 0.115 Uiso 1 calc R . .
C19 C 0.1906(4) -0.2332(3) 0.3660(4) 0.0677(19) Uani 1 d U . .
C20 C 0.2212(6) -0.2926(4) 0.3713(5) 0.102(3) Uani 1 d U . .
H20 H 0.2380 -0.3102 0.4095 0.123 Uiso 1 calc R . .
C21 C 0.2281(7) -0.3279(6) 0.3197(6) 0.128(4) Uani 1 d U . .
H21 H 0.2463 -0.3695 0.3236 0.154 Uiso 1 calc R . .
C22 C 0.2083(7) -0.3011(6) 0.2656(6) 0.122(4) Uani 1 d U . .
H22 H 0.2152 -0.3235 0.2317 0.147 Uiso 1 calc R . .
C23 C 0.1785(6) -0.2422(6) 0.2587(5) 0.109(3) Uani 1 d U . .
H23 H 0.1638 -0.2244 0.2203 0.131 Uiso 1 calc R . .
C24 C 0.1698(5) -0.2075(4) 0.3103(4) 0.082(2) Uani 1 d U . .
H24 H 0.1497 -0.1665 0.3058 0.099 Uiso 1 calc R . .
C25 C 0.0567(5) -0.0688(4) 0.2554(3) 0.071(2) Uani 1 d U . .
C26 C 0.1062(6) -0.0419(5) 0.2240(4) 0.096(3) Uani 1 d U . .
H26 H 0.1438 -0.0138 0.2431 0.115 Uiso 1 calc R . .
C27 C 0.0997(8) -0.0572(6) 0.1623(5) 0.122(3) Uani 1 d U . .
H27 H 0.1332 -0.0389 0.1407 0.146 Uiso 1 calc R . .
C28 C 0.0454(8) -0.0981(6) 0.1343(5) 0.116(3) Uani 1 d U . .
H28 H 0.0421 -0.1080 0.0937 0.139 Uiso 1 calc R . .
C29 C -0.0048(7) -0.1250(6) 0.1649(5) 0.116(3) Uani 1 d U . .
H29 H -0.0416 -0.1537 0.1456 0.139 Uiso 1 calc R . .
C30 C -0.0002(6) -0.1090(5) 0.2255(4) 0.094(3) Uani 1 d U . .
H30 H -0.0358 -0.1255 0.2461 0.113 Uiso 1 calc R . .
C31 C -0.0837(5) 0.2681(4) 0.4207(4) 0.070(2) Uani 1 d U . .
C32 C -0.1575(6) 0.2508(5) 0.4045(5) 0.102(3) Uani 1 d U . .
H32 H -0.1731 0.2114 0.4163 0.123 Uiso 1 calc R . .
C33 C -0.2117(8) 0.2926(7) 0.3694(6) 0.139(4) Uani 1 d U . .
H33 H -0.2629 0.2809 0.3589 0.167 Uiso 1 calc R . .
C34 C -0.1891(9) 0.3489(7) 0.3513(6) 0.141(4) Uani 1 d U . .
H34 H -0.2250 0.3762 0.3287 0.169 Uiso 1 calc R . .
C35 C -0.1166(8) 0.3661(6) 0.3654(6) 0.137(4) Uani 1 d U . .
H35 H -0.1013 0.4048 0.3517 0.164 Uiso 1 calc R . .
C36 C -0.0613(7) 0.3252(4) 0.4016(5) 0.110(3) Uani 1 d U . .
H36 H -0.0103 0.3376 0.4122 0.132 Uiso 1 calc R . .
C37 C -0.1788(5) 0.0371(3) 0.2825(3) 0.070(2) Uani 1 d U . .
C38 C -0.2563(6) 0.0418(4) 0.2576(4) 0.093(3) Uani 1 d U . .
H38 H -0.2899 0.0558 0.2811 0.112 Uiso 1 calc R . .
C39 C -0.2833(8) 0.0257(5) 0.1981(6) 0.123(4) Uani 1 d U . .
H39 H -0.3354 0.0265 0.1813 0.147 Uiso 1 calc R . .
C40 C -0.2322(9) 0.0087(5) 0.1643(5) 0.125(4) Uani 1 d U . .
H40 H -0.2507 -0.0005 0.1236 0.150 Uiso 1 calc R . .
C41 C -0.1563(8) 0.0042(5) 0.1863(5) 0.114(3) Uani 1 d U . .
H41 H -0.1233 -0.0084 0.1618 0.136 Uiso 1 calc R . .
C42 C -0.1288(6) 0.0191(4) 0.2474(4) 0.089(2) Uani 1 d U . .
H42 H -0.0766 0.0167 0.2641 0.106 Uiso 1 calc R . .
C43 C 0.1815(4) 0.2131(4) 0.6546(4) 0.074(2) Uani 1 d U . .
C44 C 0.2245(6) 0.2486(5) 0.7011(5) 0.109(3) Uani 1 d U . .
H44 H 0.2314 0.2351 0.7411 0.131 Uiso 1 calc R . .
C45 C 0.2587(6) 0.3077(5) 0.6857(6) 0.123(4) Uani 1 d U . .
H45 H 0.2887 0.3324 0.7158 0.148 Uiso 1 calc R . .
C46 C 0.2465(8) 0.3258(6) 0.6278(8) 0.141(4) Uani 1 d U . .
H46 H 0.2681 0.3636 0.6181 0.169 Uiso 1 calc R . .
C47 C 0.2049(7) 0.2921(5) 0.5842(6) 0.115(3) Uani 1 d U . .
H47 H 0.1968 0.3069 0.5446 0.138 Uiso 1 calc R . .
C48 C 0.1732(5) 0.2354(4) 0.5960(5) 0.089(2) Uani 1 d U . .
H48 H 0.1457 0.2116 0.5641 0.106 Uiso 1 calc R . .
C49 C 0.3747(6) -0.1704(5) 0.4294(6) 0.111(3) Uani 1 d U . .
H49A H 0.3707 -0.1910 0.3904 0.133 Uiso 1 calc R . .
H49B H 0.3441 -0.1939 0.4526 0.133 Uiso 1 calc R . .
C50 C 0.4568(7) -0.1669(6) 0.4628(7) 0.140(4) Uani 1 d U . .
H50A H 0.4615 -0.1819 0.5041 0.168 Uiso 1 calc R . .
H50B H 0.4885 -0.1935 0.4431 0.168 Uiso 1 calc R . .
C51 C 0.4807(7) -0.1020(7) 0.4628(7) 0.140(4) Uani 1 d U . .
H51A H 0.5273 -0.0986 0.4474 0.168 Uiso 1 calc R . .
H51B H 0.4904 -0.0847 0.5035 0.168 Uiso 1 calc R . .
C52 C 0.4190(5) -0.0676(5) 0.4240(5) 0.099(3) Uani 1 d U . .
H52A H 0.4290 -0.0629 0.3837 0.119 Uiso 1 calc R . .
H52B H 0.4133 -0.0256 0.4403 0.119 Uiso 1 calc R . .
C53 C -0.0313(5) 0.1745(4) 0.3056(4) 0.084(2) Uani 1 d U . .
H53A H -0.0756 0.1545 0.2804 0.100 Uiso 1 calc R . .
H53B H -0.0483 0.2008 0.3355 0.100 Uiso 1 calc R . .
C54 C 0.0071(7) 0.2102(6) 0.2715(7) 0.151(4) Uani 1 d U . .
H54A H 0.0184 0.2517 0.2900 0.181 Uiso 1 calc R . .
H54B H -0.0248 0.2164 0.2315 0.181 Uiso 1 calc R . .
C55 C 0.0794(7) 0.1787(6) 0.2658(6) 0.139(4) Uani 1 d U . .
H55A H 0.0809 0.1717 0.2236 0.166 Uiso 1 calc R . .
H55B H 0.1234 0.2040 0.2846 0.166 Uiso 1 calc R . .
C56 C 0.0777(5) 0.1188(4) 0.2972(4) 0.084(2) Uani 1 d U . .
H56A H 0.0625 0.0844 0.2686 0.100 Uiso 1 calc R . .
H56B H 0.1277 0.1091 0.3218 0.100 Uiso 1 calc R . .
C57 C -0.0198(6) 0.3139(4) 0.5917(4) 0.097(3) Uani 1 d U . .
H57A H -0.0734 0.3150 0.5717 0.116 Uiso 1 calc R . .
H57B H 0.0110 0.3165 0.5612 0.116 Uiso 1 calc R . .
C58 C -0.0013(9) 0.3673(5) 0.6355(6) 0.145(4) Uani 1 d U . .
H58A H 0.0350 0.3958 0.6228 0.174 Uiso 1 calc R . .
H58B H -0.0474 0.3912 0.6365 0.174 Uiso 1 calc R . .
C59 C 0.0290(9) 0.3438(5) 0.6915(6) 0.140(4) Uani 1 d U . .
H59A H 0.0044 0.3634 0.7213 0.168 Uiso 1 calc R . .
H59B H 0.0833 0.3530 0.7024 0.168 Uiso 1 calc R . .
C60 C 0.0163(5) 0.2746(4) 0.6899(4) 0.083(2) Uani 1 d U . .
H60A H 0.0620 0.2526 0.7106 0.100 Uiso 1 calc R . .
H60B H -0.0254 0.2639 0.7095 0.100 Uiso 1 calc R . .
C61 C 0.3414(5) 0.1602(5) 0.5922(5) 0.101(3) Uani 1 d U . .
H61A H 0.3119 0.1954 0.5715 0.121 Uiso 1 calc R . .
H61B H 0.3647 0.1372 0.5635 0.121 Uiso 1 calc R . .
C62 C 0.3996(8) 0.1829(7) 0.6431(6) 0.151(4) Uani 1 d U . .
H62A H 0.4483 0.1883 0.6314 0.181 Uiso 1 calc R . .
H62B H 0.3845 0.2233 0.6578 0.181 Uiso 1 calc R . .
C63 C 0.4049(8) 0.1342(7) 0.6892(7) 0.161(5) Uani 1 d U . .
H63A H 0.4105 0.1538 0.7287 0.193 Uiso 1 calc R . .
H63B H 0.4494 0.1077 0.6894 0.193 Uiso 1 calc R . .
C64 C 0.3361(6) 0.0957(5) 0.6763(5) 0.108(3) Uani 1 d U . .
H64A H 0.3488 0.0510 0.6737 0.129 Uiso 1 calc R . .
H64B H 0.3070 0.1009 0.7076 0.129 Uiso 1 calc R . .
O6A O -0.0521(11) 0.1427(11) 0.0928(10) 0.150 Uiso 0.403(4) d PDU A 1
C65A C 0.0214(14) 0.1742(12) 0.0994(14) 0.150 Uiso 0.403(4) d PDU A 1
H65A H 0.0482 0.1735 0.1415 0.180 Uiso 0.403(4) calc PR A 1
H65B H 0.0142 0.2182 0.0866 0.180 Uiso 0.403(4) calc PR A 1
C66A C 0.0662(11) 0.1402(14) 0.0617(14) 0.150 Uiso 0.403(4) d PDU A 1
H66A H 0.1183 0.1335 0.0837 0.180 Uiso 0.403(4) calc PR A 1
H66B H 0.0673 0.1640 0.0251 0.180 Uiso 0.403(4) calc PR A 1
C67A C 0.0263(15) 0.0789(11) 0.0470(14) 0.150 Uiso 0.403(4) d PDU A 1
H67A H 0.0336 0.0628 0.0084 0.180 Uiso 0.403(4) calc PR A 1
H67B H 0.0448 0.0475 0.0781 0.180 Uiso 0.403(4) calc PR A 1
C68A C -0.0549(12) 0.0941(13) 0.0444(13) 0.150 Uiso 0.403(4) d PDU A 1
H68A H -0.0828 0.0566 0.0524 0.180 Uiso 0.403(4) calc PR A 1
H68B H -0.0789 0.1111 0.0051 0.180 Uiso 0.403(4) calc PR A 1
O6B O -0.0675(11) 0.1644(9) 0.0372(10) 0.150 Uiso 0.403(4) d PDU A 2
C65B C 0.0142(12) 0.1526(13) 0.0406(12) 0.150 Uiso 0.403(4) d PDU A 2
H65C H 0.0428 0.1922 0.0456 0.180 Uiso 0.403(4) calc PR A 2
H65D H 0.0222 0.1313 0.0044 0.180 Uiso 0.403(4) calc PR A 2
C66B C 0.0375(11) 0.1113(15) 0.0945(13) 0.150 Uiso 0.403(4) d PDU A 2
H66C H 0.0780 0.0825 0.0892 0.180 Uiso 0.403(4) calc PR A 2
H66D H 0.0557 0.1368 0.1304 0.180 Uiso 0.403(4) calc PR A 2
C67B C -0.0309(15) 0.0758(13) 0.0998(13) 0.150 Uiso 0.403(4) d PDU A 2
H67C H -0.0372 0.0764 0.1414 0.180 Uiso 0.403(4) calc PR A 2
H67D H -0.0265 0.0319 0.0878 0.180 Uiso 0.403(4) calc PR A 2
C68B C -0.0969(10) 0.1063(13) 0.0601(14) 0.150 Uiso 0.403(4) d PDU A 2
H68C H -0.1190 0.0782 0.0269 0.180 Uiso 0.403(4) calc PR A 2
H68D H -0.1359 0.1166 0.0826 0.180 Uiso 0.403(4) calc PR A 2
O7A O -0.2902(11) 0.0441(7) -0.0294(9) 0.150 Uiso 0.468(7) d PDU B 1
C69A C -0.2407(13) 0.0089(10) -0.0623(11) 0.150 Uiso 0.468(7) d PDU B 1
H69A H -0.1942 0.0324 -0.0628 0.180 Uiso 0.468(7) calc PR B 1
H69B H -0.2671 0.0004 -0.1036 0.180 Uiso 0.468(7) calc PR B 1
C70A C -0.2236(12) -0.0512(9) -0.0274(12) 0.150 Uiso 0.468(7) d PDU B 1
H70A H -0.2093 -0.0848 -0.0523 0.180 Uiso 0.468(7) calc PR B 1
H70B H -0.1826 -0.0452 0.0078 0.180 Uiso 0.468(7) calc PR B 1
C71A C -0.2959(14) -0.0661(8) -0.0097(13) 0.150 Uiso 0.468(7) d PDU B 1
H71A H -0.2862 -0.0866 0.0296 0.180 Uiso 0.468(7) calc PR B 1
H71B H -0.3265 -0.0944 -0.0390 0.180 Uiso 0.468(7) calc PR B 1
C72A C -0.3364(12) -0.0053(10) -0.0073(13) 0.150 Uiso 0.468(7) d PDU B 1
H72A H -0.3410 0.0039 0.0338 0.180 Uiso 0.468(7) calc PR B 1
H72B H -0.3873 -0.0072 -0.0329 0.180 Uiso 0.468(7) calc PR B 1
O7B O -0.3685(14) 0.0644(10) -0.0320(12) 0.150 Uiso 0.339(7) d PDU C 2
C69B C -0.3579(19) 0.0016(13) -0.0581(15) 0.150 Uiso 0.339(7) d PDU C 2
H69C H -0.3824 0.0003 -0.1006 0.180 Uiso 0.339(7) calc PR C 2
H69D H -0.3040 -0.0079 -0.0538 0.180 Uiso 0.339(7) calc PR C 2
C70B C -0.394(2) -0.0440(9) -0.0234(17) 0.150 Uiso 0.339(7) d PDU C 2
H70C H -0.3569 -0.0607 0.0106 0.180 Uiso 0.339(7) calc PR C 2
H70D H -0.4161 -0.0793 -0.0489 0.180 Uiso 0.339(7) calc PR C 2
C71B C -0.4544(17) -0.0082(14) -0.0022(17) 0.150 Uiso 0.339(7) d PDU C 2
H71C H -0.5035 -0.0144 -0.0295 0.180 Uiso 0.339(7) calc PR C 2
H71D H -0.4582 -0.0223 0.0379 0.180 Uiso 0.339(7) calc PR C 2
C72B C -0.4319(19) 0.0583(12) -0.0010(17) 0.150 Uiso 0.339(7) d PDU C 2
H72C H -0.4163 0.0728 0.0405 0.180 Uiso 0.339(7) calc PR C 2
H72D H -0.4748 0.0842 -0.0211 0.180 Uiso 0.339(7) calc PR C 2

loop_
_atom_site_aniso_label
_atom_site_aniso_U_11
_atom_site_aniso_U_22
_atom_site_aniso_U_33
_atom_site_aniso_U_23
_atom_site_aniso_U_13
_atom_site_aniso_U_12
Sm1 0.0560(2) 0.04717(19) 0.0603(2) -0.00030(16) 0.02310(17) 0.00409(15)
Sm2 0.05348(19) 0.03850(17) 0.03763(16) 0.00280(13) 0.00998(14) 0.00126(14)
Sm3 0.05528(19) 0.03609(16) 0.04243(17) -0.00407(13) 0.01184(14) 0.00105(14)
Sm4 0.04863(18) 0.04113(17) 0.04894(19) -0.00270(14) 0.00551(14) -0.00027(14)
Se1 0.0503(3) 0.0363(3) 0.0434(3) -0.0031(2) 0.0133(3) -0.0017(3)
Se2 0.0575(4) 0.0432(3) 0.0608(4) 0.0047(3) 0.0233(3) 0.0004(3)
Se3 0.0534(4) 0.0587(4) 0.0731(5) -0.0048(4) 0.0131(4) 0.0038(3)
Se4 0.1026(7) 0.0650(5) 0.0919(6) 0.0033(4) 0.0572(5) 0.0001(5)
Se5 0.0630(4) 0.0467(4) 0.0637(4) 0.0005(3) 0.0148(3) 0.0082(3)
Se6 0.0679(4) 0.0498(4) 0.0473(4) 0.0074(3) 0.0178(3) 0.0062(3)
Se7 0.0766(5) 0.0389(3) 0.0511(4) 0.0037(3) 0.0164(3) 0.0043(3)
Se8 0.0629(4) 0.0501(4) 0.0501(4) 0.0042(3) 0.0017(3) 0.0002(3)
Se9 0.0741(5) 0.0590(4) 0.0480(4) -0.0098(3) 0.0024(3) 0.0024(4)
O1 0.049(2) 0.039(2) 0.042(2) 0.0015(17) 0.0087(18) 0.0039(18)
O2 0.064(3) 0.073(3) 0.116(4) -0.012(3) 0.036(3) 0.006(3)
O3 0.076(3) 0.061(3) 0.051(3) 0.015(2) 0.021(2) 0.019(2)
O4 0.089(4) 0.051(3) 0.073(3) -0.020(2) 0.017(3) -0.001(3)
O5 0.065(3) 0.063(3) 0.101(4) -0.026(3) 0.014(3) -0.012(3)
C1 0.057(4) 0.050(3) 0.054(4) 0.007(3) 0.016(3) -0.012(3)
C2 0.088(5) 0.051(4) 0.099(6) 0.007(4) 0.026(4) -0.005(4)
C3 0.113(6) 0.050(4) 0.122(7) 0.017(4) 0.032(6) -0.003(4)
C4 0.130(7) 0.072(5) 0.120(7) 0.009(5) 0.046(6) -0.036(5)
C5 0.087(5) 0.095(6) 0.111(6) -0.001(5) 0.039(5) -0.030(5)
C6 0.073(5) 0.072(5) 0.082(5) 0.001(4) 0.020(4) -0.014(4)
C7 0.057(4) 0.073(5) 0.074(5) -0.007(4) 0.004(4) 0.009(4)
C8 0.092(6) 0.090(6) 0.118(7) 0.026(5) 0.008(5) -0.002(5)
C9 0.141(8) 0.101(7) 0.154(9) 0.044(7) 0.011(7) -0.001(6)
C10 0.139(8) 0.116(7) 0.124(8) 0.026(7) -0.001(7) 0.029(7)
C11 0.103(7) 0.119(7) 0.118(7) -0.007(6) -0.013(6) 0.021(6)
C12 0.081(5) 0.097(6) 0.101(6) -0.001(5) -0.004(5) 0.008(5)
C13 0.079(5) 0.075(5) 0.069(5) 0.001(4) 0.030(4) 0.004(4)
C14 0.106(6) 0.111(6) 0.096(6) -0.005(5) 0.052(5) -0.009(5)
C15 0.124(7) 0.147(8) 0.123(7) -0.014(7) 0.071(6) 0.000(7)
C16 0.136(8) 0.135(8) 0.117(7) -0.028(7) 0.051(6) 0.031(7)
C17 0.144(8) 0.102(7) 0.115(7) -0.021(6) 0.039(6) 0.019(6)
C18 0.108(6) 0.082(5) 0.107(6) -0.014(5) 0.044(5) 0.001(5)
C19 0.071(4) 0.052(4) 0.082(5) -0.003(4) 0.020(4) 0.012(3)
C20 0.122(7) 0.071(5) 0.109(6) -0.010(5) 0.012(6) 0.029(5)
C21 0.150(8) 0.091(6) 0.145(8) -0.033(6) 0.035(7) 0.043(6)
C22 0.134(8) 0.117(7) 0.126(7) -0.042(6) 0.053(7) 0.016(6)
C23 0.126(7) 0.113(7) 0.098(6) -0.022(5) 0.045(6) 0.008(6)
C24 0.093(5) 0.076(5) 0.086(5) -0.009(4) 0.039(5) 0.011(4)
C25 0.094(5) 0.072(5) 0.051(4) 0.007(3) 0.027(4) 0.017(4)
C26 0.110(6) 0.116(7) 0.070(5) 0.016(5) 0.039(5) 0.015(5)
C27 0.149(8) 0.152(8) 0.079(6) 0.023(6) 0.054(6) 0.024(6)
C28 0.153(8) 0.133(8) 0.065(5) 0.006(5) 0.030(5) 0.042(6)
C29 0.156(8) 0.120(7) 0.071(5) -0.015(5) 0.020(6) 0.019(6)
C30 0.131(7) 0.096(6) 0.058(5) -0.002(4) 0.025(5) 0.005(5)
C31 0.096(5) 0.054(4) 0.064(4) 0.011(3) 0.025(4) 0.018(4)
C32 0.105(6) 0.104(6) 0.100(6) 0.038(5) 0.025(5) 0.021(5)
C33 0.117(7) 0.150(8) 0.144(8) 0.040(7) 0.013(7) 0.026(7)
C34 0.149(8) 0.119(8) 0.144(8) 0.040(7) 0.006(8) 0.054(7)
C35 0.169(8) 0.087(6) 0.146(8) 0.051(6) 0.014(8) 0.031(7)
C36 0.131(7) 0.068(5) 0.123(7) 0.041(5) 0.009(6) 0.012(5)
C37 0.100(5) 0.046(4) 0.053(4) 0.006(3) -0.007(4) 0.004(4)
C38 0.107(6) 0.071(5) 0.078(5) 0.014(4) -0.037(5) -0.011(5)
C39 0.144(8) 0.088(6) 0.108(7) 0.008(6) -0.039(6) -0.014(6)
C40 0.191(9) 0.082(6) 0.078(6) 0.009(5) -0.026(6) -0.009(7)
C41 0.181(8) 0.081(6) 0.068(5) 0.001(5) 0.001(6) 0.014(6)
C42 0.138(7) 0.060(5) 0.062(5) 0.003(4) 0.009(5) 0.009(5)
C43 0.061(4) 0.055(4) 0.103(6) -0.024(4) 0.008(4) 0.001(3)
C44 0.097(6) 0.077(5) 0.139(7) -0.047(5) -0.005(6) 0.002(5)
C45 0.100(6) 0.087(6) 0.168(8) -0.063(6) -0.006(7) -0.017(5)
C46 0.135(8) 0.087(7) 0.196(10) -0.025(7) 0.024(8) -0.017(6)
C47 0.121(7) 0.073(6) 0.151(8) 0.006(6) 0.031(6) -0.005(5)
C48 0.088(5) 0.054(4) 0.116(6) 0.005(4) 0.005(5) -0.011(4)
C49 0.089(6) 0.092(6) 0.154(8) -0.006(6) 0.032(6) 0.032(5)
C50 0.097(6) 0.137(8) 0.189(9) 0.019(8) 0.037(7) 0.026(6)
C51 0.089(6) 0.154(8) 0.179(9) -0.002(8) 0.035(6) 0.001(6)
C52 0.060(5) 0.103(6) 0.140(7) -0.004(6) 0.037(5) 0.000(4)
C53 0.101(6) 0.080(5) 0.074(5) 0.032(4) 0.027(4) 0.035(4)
C54 0.145(8) 0.139(8) 0.177(9) 0.089(7) 0.053(7) 0.050(7)
C55 0.136(7) 0.156(8) 0.143(8) 0.077(7) 0.072(6) 0.037(7)
C56 0.107(6) 0.090(5) 0.064(5) 0.020(4) 0.041(4) 0.030(5)
C57 0.138(7) 0.043(4) 0.103(6) -0.010(4) 0.011(5) 0.015(5)
C58 0.216(10) 0.067(5) 0.134(8) -0.030(6) -0.002(8) -0.010(7)
C59 0.203(9) 0.080(6) 0.121(7) -0.037(6) -0.005(7) -0.001(7)
C60 0.101(6) 0.074(5) 0.075(5) -0.022(4) 0.017(4) 0.009(4)
C61 0.081(5) 0.093(6) 0.135(7) -0.035(5) 0.041(5) -0.031(5)
C62 0.136(8) 0.162(9) 0.153(9) -0.051(7) 0.024(7) -0.070(7)
C63 0.131(8) 0.165(9) 0.157(9) -0.014(7) -0.039(7) -0.040(7)
C64 0.090(6) 0.103(6) 0.118(7) -0.006(6) -0.004(5) 0.000(5)

loop_
_atom_type_symbol
_atom_type_description
_atom_type_scat_dispersion_real
_atom_type_scat_dispersion_imag
_atom_type_scat_source
C C 0.0033 0.0016 'International Tables Vol C Tables 4.2.6.8 and 6.1.1.4'
H H 0.0000 0.0000 'International Tables Vol C Tables 4.2.6.8 and 6.1.1.4'
O O 0.0106 0.0060 'International Tables Vol C Tables 4.2.6.8 and 6.1.1.4'
Se Se -0.0929 2.2259 'International Tables Vol C Tables 4.2.6.8 and 6.1.1.4'
Sm Sm -0.1638 3.4418 'International Tables Vol C Tables 4.2.6.8 and 6.1.1.4'

loop_
_geom_angle_atom_site_label_1
_geom_angle_atom_site_label_2
_geom_angle_atom_site_label_3
_geom_angle
_geom_angle_site_symmetry_1
_geom_angle_site_symmetry_3
O2 Sm1 Se4 82.20(14) . .
O2 Sm1 Se3 79.01(14) . .
Se4 Sm1 Se3 106.60(4) . .
O2 Sm1 Se5 81.47(13) . .
Se4 Sm1 Se5 139.15(3) . .
Se3 Sm1 Se5 106.62(3) . .
O2 Sm1 Se1 142.99(15) . .
Se4 Sm1 Se1 133.68(3) . .
Se3 Sm1 Se1 81.17(3) . .
Se5 Sm1 Se1 74.70(2) . .
O2 Sm1 Se2 130.98(13) . .
Se4 Sm1 Se2 73.62(3) . .
Se3 Sm1 Se2 68.48(2) . .
Se5 Sm1 Se2 141.82(3) . .
Se1 Sm1 Se2 67.120(18) . .
O2 Sm1 Se6 139.29(14) . .
Se4 Sm1 Se6 87.87(3) . .
Se3 Sm1 Se6 141.36(2) . .
Se5 Sm1 Se6 80.75(2) . .
Se1 Sm1 Se6 63.93(3) . .
Se2 Sm1 Se6 82.37(2) . .
O1 Sm2 O3 133.84(16) . .
O1 Sm2 Se7 65.47(10) . .
O3 Sm2 Se7 81.86(11) . .
O1 Sm2 Se1 76.20(10) . .
O3 Sm2 Se1 126.09(10) . .
Se7 Sm2 Se1 141.52(3) . .
O1 Sm2 Se8 132.02(10) . .
O3 Sm2 Se8 80.31(12) . .
Se7 Sm2 Se8 95.44(2) . .
Se1 Sm2 Se8 113.48(2) . .
O1 Sm2 Se2 74.16(10) . .
O3 Sm2 Se2 79.18(11) . .
Se7 Sm2 Se2 97.58(2) . .
Se1 Sm2 Se2 67.49(2) . .
Se8 Sm2 Se2 153.82(2) . .
O1 Sm2 Se1 71.05(10) . 3_556
O3 Sm2 Se1 141.65(11) . 3_556
Se7 Sm2 Se1 87.36(2) . 3_556
Se1 Sm2 Se1 83.43(2) . 3_556
Se8 Sm2 Se1 64.16(3) . 3_556
Se2 Sm2 Se1 138.93(2) . 3_556
O1 Sm2 Sm4 31.19(10) . .
O3 Sm2 Sm4 128.18(12) . .
Se7 Sm2 Sm4 91.240(19) . .
Se1 Sm2 Sm4 51.363(16) . .
Se8 Sm2 Sm4 151.439(18) . .
Se2 Sm2 Sm4 50.78(2) . .
Se1 Sm2 Sm4 88.53(3) 3_556 .
O1 Sm2 Sm3 31.37(10) . .
O3 Sm2 Sm3 132.55(11) . .
Se7 Sm2 Sm3 50.694(15) . .
Se1 Sm2 Sm3 96.86(2) . .
Se8 Sm2 Sm3 102.06(2) . .
Se2 Sm2 Sm3 103.772(18) . .
Se1 Sm2 Sm3 49.978(18) 3_556 .
Sm4 Sm2 Sm3 61.80(2) . .
O1 Sm3 O4 127.12(16) . .
O1 Sm3 Se1 74.62(11) . 3_556
O4 Sm3 Se1 152.10(13) . 3_556
O1 Sm3 Se7 65.67(10) . .
O4 Sm3 Se7 85.59(13) . .
Se1 Sm3 Se7 89.79(3) 3_556 .
O1 Sm3 Se9 76.32(11) . .
O4 Sm3 Se9 80.84(13) . .
Se1 Sm3 Se9 124.90(3) 3_556 .
Se7 Sm3 Se9 118.47(3) . .
O1 Sm3 Se6 109.95(10) . 3_556
O4 Sm3 Se6 113.57(12) . 3_556
Se1 Sm3 Se6 65.22(3) 3_556 3_556
Se7 Sm3 Se6 154.37(2) . 3_556
Se9 Sm3 Se6 82.73(3) . 3_556
O1 Sm3 Se5 138.53(10) . 3_556
O4 Sm3 Se5 77.97(12) . 3_556
Se1 Sm3 Se5 74.35(2) 3_556 3_556
Se7 Sm3 Se5 87.43(2) . 3_556
Se9 Sm3 Se5 144.95(3) . 3_556
Se6 Sm3 Se5 80.62(3) 3_556 3_556
O1 Sm3 Sm2 32.13(10) . .
O4 Sm3 Sm2 134.62(12) . .
Se1 Sm3 Sm2 53.355(17) 3_556 .
Se7 Sm3 Sm2 50.39(2) . .
Se9 Sm3 Sm2 108.38(3) . .
Se6 Sm3 Sm2 111.67(3) 3_556 .
Se5 Sm3 Sm2 106.400(19) 3_556 .
O1 Sm3 Sm4 27.58(10) . .
O4 Sm3 Sm4 118.80(12) . .
Se1 Sm3 Sm4 88.54(3) 3_556 .
Se7 Sm3 Sm4 88.897(19) . .
Se9 Sm3 Sm4 49.84(2) . .
Se6 Sm3 Sm4 95.72(2) 3_556 .
Se5 Sm3 Sm4 162.499(18) 3_556 .
Sm2 Sm3 Sm4 58.865(10) . .
O1 Sm4 O5 125.25(17) . .
O1 Sm4 Se8 108.24(10) . 3_556
O5 Sm4 Se8 115.48(15) . 3_556
O1 Sm4 Se2 76.44(10) . .
O5 Sm4 Se2 95.92(14) . .
Se8 Sm4 Se2 132.16(2) 3_556 .
O1 Sm4 Se9 76.29(10) . .
O5 Sm4 Se9 74.22(13) . .
Se8 Sm4 Se9 87.80(3) 3_556 .
Se2 Sm4 Se9 137.17(3) . .
O1 Sm4 Se1 76.60(10) . .
O5 Sm4 Se1 150.42(12) . .
Se8 Sm4 Se1 67.21(3) 3_556 .
Se2 Sm4 Se1 68.00(3) . .
Se9 Sm4 Se1 134.52(3) . .
O1 Sm4 Se3 141.44(10) . .
O5 Sm4 Se3 72.05(12) . .
Se8 Sm4 Se3 88.53(3) 3_556 .
Se2 Sm4 Se3 66.99(2) . .
Se9 Sm4 Se3 140.46(2) . .
Se1 Sm4 Se3 78.71(3) . .
O1 Sm4 Sm2 32.31(10) . .
O5 Sm4 Sm2 137.56(15) . .
Se8 Sm4 Sm2 106.96(2) 3_556 .
Se2 Sm4 Sm2 52.30(2) . .
Se9 Sm4 Sm2 108.52(3) . .
Se1 Sm4 Sm2 50.78(2) . .
Se3 Sm4 Sm2 110.19(3) . .
O1 Sm4 Sm3 27.89(10) . .
O5 Sm4 Sm3 113.71(12) . .
Se8 Sm4 Sm3 96.50(2) 3_556 .
Se2 Sm4 Sm3 102.904(18) . .
Se9 Sm4 Sm3 49.513(17) . .
Se1 Sm4 Sm3 94.52(2) . .
Se3 Sm4 Sm3 169.323(19) . .
Sm2 Sm4 Sm3 59.339(19) . .
Sm3 Se1 Sm2 105.76(3) 3_556 .
Sm3 Se1 Sm4 170.85(2) 3_556 .
Sm2 Se1 Sm4 77.86(3) . .
Sm3 Se1 Sm1 92.98(3) 3_556 .
Sm2 Se1 Sm1 103.47(2) . .
Sm4 Se1 Sm1 94.32(3) . .
Sm3 Se1 Sm2 76.67(2) 3_556 3_556
Sm2 Se1 Sm2 96.57(2) . 3_556
Sm4 Se1 Sm2 94.67(3) . 3_556
Sm1 Se1 Sm2 159.36(2) . 3_556
C1 Se2 Sm4 116.2(2) . .
C1 Se2 Sm1 130.8(2) . .
Sm4 Se2 Sm1 94.10(2) . .
C1 Se2 Sm2 122.0(2) . .
Sm4 Se2 Sm2 76.922(18) . .
Sm1 Se2 Sm2 101.16(2) . .
C7 Se3 Sm1 112.4(2) . .
C7 Se3 Sm4 122.3(2) . .
Sm1 Se3 Sm4 93.81(3) . .
C13 Se4 Sm1 109.6(2) . .
C19 Se5 Sm1 106.5(2) . .
C19 Se5 Sm3 106.5(2) . 3_556
Sm1 Se5 Sm3 92.24(2) . 3_556
C25 Se6 Sm3 117.2(3) . 3_556
C25 Se6 Sm1 116.0(3) . .
Sm3 Se6 Sm1 91.31(3) 3_556 .
C31 Se7 Sm2 125.1(3) . .
C31 Se7 Sm3 127.0(2) . .
Sm2 Se7 Sm3 78.92(2) . .
C37 Se8 Sm4 105.4(2) . 3_556
C37 Se8 Sm2 125.7(3) . .
Sm4 Se8 Sm2 98.73(2) 3_556 .
C43 Se9 Sm3 96.4(3) . .
C43 Se9 Sm4 94.7(2) . .
Sm3 Se9 Sm4 80.64(3) . .
Sm4 O1 Sm3 124.53(18) . .
Sm4 O1 Sm2 116.50(17) . .
Sm3 O1 Sm2 116.50(17) . .
C49 O2 C52 106.4(7) . .
C49 O2 Sm1 133.3(5) . .
C52 O2 Sm1 119.9(5) . .
C56 O3 C53 107.0(5) . .
C56 O3 Sm2 129.8(4) . .
C53 O3 Sm2 123.2(4) . .
C57 O4 C60 107.8(6) . .
C57 O4 Sm3 124.1(5) . .
C60 O4 Sm3 128.0(5) . .
C64 O5 C61 109.1(7) . .
C64 O5 Sm4 118.3(5) . .
C61 O5 Sm4 129.6(5) . .
C2 C1 C6 120.5(7) . .
C2 C1 Se2 119.8(5) . .
C6 C1 Se2 119.7(6) . .
C1 C2 C3 120.2(8) . .
C4 C3 C2 118.7(9) . .
C5 C4 C3 121.5(9) . .
C4 C5 C6 120.6(9) . .
C1 C6 C5 118.4(8) . .
C12 C7 C8 118.3(9) . .
C12 C7 Se3 120.5(7) . .
C8 C7 Se3 121.0(6) . .
C7 C8 C9 119.7(10) . .
C10 C9 C8 119.4(12) . .
C9 C10 C11 121.4(12) . .
C10 C11 C12 117.9(11) . .
C7 C12 C11 123.2(11) . .
C14 C13 C18 117.1(8) . .
C14 C13 Se4 119.0(7) . .
C18 C13 Se4 123.9(6) . .
C13 C14 C15 120.8(10) . .
C16 C15 C14 119.3(11) . .
C17 C16 C15 121.6(11) . .
C16 C17 C18 119.9(12) . .
C13 C18 C17 121.3(10) . .
C24 C19 C20 118.5(8) . .
C24 C19 Se5 120.8(6) . .
C20 C19 Se5 120.7(7) . .
C19 C20 C21 121.0(10) . .
C22 C21 C20 119.2(11) . .
C21 C22 C23 121.4(11) . .
C22 C23 C24 119.4(11) . .
C19 C24 C23 120.5(9) . .
C26 C25 C30 119.3(8) . .
C26 C25 Se6 119.9(7) . .
C30 C25 Se6 120.8(6) . .
C25 C26 C27 119.4(11) . .
C28 C27 C26 120.6(11) . .
C27 C28 C29 120.7(11) . .
C28 C29 C30 119.2(12) . .
C25 C30 C29 120.7(10) . .
C32 C31 C36 119.3(9) . .
C32 C31 Se7 122.1(7) . .
C36 C31 Se7 118.5(8) . .
C31 C32 C33 120.1(11) . .
C34 C33 C32 120.1(13) . .
C35 C34 C33 120.8(12) . .
C34 C35 C36 119.9(12) . .
C31 C36 C35 119.8(11) . .
C42 C37 C38 120.2(8) . .
C42 C37 Se8 122.7(7) . .
C38 C37 Se8 117.1(7) . .
C39 C38 C37 119.7(11) . .
C40 C39 C38 118.6(12) . .
C41 C40 C39 123.8(12) . .
C40 C41 C42 117.7(12) . .
C37 C42 C41 119.8(11) . .
C44 C43 C48 118.4(9) . .
C44 C43 Se9 118.7(8) . .
C48 C43 Se9 122.8(6) . .
C43 C44 C45 118.1(11) . .
C46 C45 C44 119.0(11) . .
C47 C46 C45 122.2(14) . .
C46 C47 C48 121.1(13) . .
C47 C48 C43 121.1(10) . .
O2 C49 C50 104.6(9) . .
C51 C50 C49 107.9(10) . .
C50 C51 C52 106.6(11) . .
C51 C52 O2 106.1(9) . .
C54 C53 O3 105.7(8) . .
C53 C54 C55 110.9(9) . .
C56 C55 C54 103.7(9) . .
O3 C56 C55 105.6(7) . .
O4 C57 C58 105.8(8) . .
C59 C58 C57 109.6(10) . .
C58 C59 C60 107.8(10) . .
O4 C60 C59 106.4(8) . .
O5 C61 C62 104.7(9) . .
C63 C62 C61 105.3(11) . .
C62 C63 C64 109.0(11) . .
O5 C64 C63 105.4(10) . .
C65A O6A C68A 106.1(6) . .
O6A C65A C66A 108.1(6) . .
C65A C66A C67A 104.9(7) . .
C68A C67A C66A 104.2(8) . .
C67A C68A O6A 103.8(8) . .
C68B O6B C65B 105.6(8) . .
O6B C65B C66B 104.3(8) . .
C67B C66B C65B 105.8(7) . .
C66B C67B C68B 107.8(6) . .
O6B C68B C67B 106.1(6) . .
C69A O7A C72A 104.9(7) . .
O7A C69A C70A 103.7(8) . .
C71A C70A C69A 103.3(8) . .
C70A C71A C72A 107.1(6) . .
C71A C72A O7A 106.3(5) . .
C72B O7B C69B 107.0(6) . .
C70B C69B O7B 105.3(8) . .
C69B C70B C71B 105.9(8) . .
C72B C71B C70B 106.2(7) . .
C71B C72B O7B 108.3(6) . .

loop_
_geom_bond_atom_site_label_1
_geom_bond_atom_site_label_2
_geom_bond_distance
_geom_bond_site_symmetry_2
Sm1 O2 2.447(5) .
Sm1 Se4 2.8897(11) .
Sm1 Se3 2.9475(11) .
Sm1 Se5 2.9897(12) .
Sm1 Se1 3.0293(10) .
Sm1 Se2 3.0532(12) .
Sm1 Se6 3.0795(12) .
Sm2 O1 2.253(4) .
Sm2 O3 2.492(4) .
Sm2 Se7 2.9753(11) .
Sm2 Se1 2.9886(10) .
Sm2 Se8 3.0430(12) .
Sm2 Se2 3.0635(13) .
Sm2 Se1 3.1253(10) 3_556
Sm2 Sm4 3.7715(10) .
Sm2 Sm3 3.7902(11) .
Sm3 O1 2.205(4) .
Sm3 O4 2.490(5) .
Sm3 Se1 2.9829(9) 3_556
Sm3 Se7 2.9885(11) .
Sm3 Se9 2.9931(11) .
Sm3 Se6 3.0181(10) 3_556
Sm3 Se5 3.0596(12) 3_556
Sm3 Sm4 3.8831(11) .
Sm4 O1 2.182(4) .
Sm4 O5 2.451(5) .
Sm4 Se8 2.9046(10) 3_556
Sm4 Se2 2.9997(12) .
Sm4 Se9 3.0078(10) .
Sm4 Se1 3.0134(9) .
Sm4 Se3 3.1181(11) .
Se1 Sm3 2.9830(9) 3_556
Se1 Sm2 3.1253(10) 3_556
Se2 C1 1.934(6) .
Se3 C7 1.944(8) .
Se4 C13 1.897(8) .
Se5 C19 1.940(8) .
Se5 Sm3 3.0597(12) 3_556
Se6 C25 1.926(7) .
Se6 Sm3 3.0179(10) 3_556
Se7 C31 1.911(8) .
Se8 C37 1.911(8) .
Se8 Sm4 2.9046(10) 3_556
Se9 C43 1.938(9) .
O2 C49 1.436(11) .
O2 C52 1.454(10) .
O3 C56 1.441(8) .
O3 C53 1.442(8) .
O4 C57 1.434(10) .
O4 C60 1.449(9) .
O5 C64 1.434(11) .
O5 C61 1.454(10) .
C1 C2 1.361(10) .
C1 C6 1.393(10) .
C2 C3 1.406(11) .
C3 C4 1.377(13) .
C4 C5 1.341(14) .
C5 C6 1.407(11) .
C7 C12 1.340(11) .
C7 C8 1.375(12) .
C8 C9 1.390(14) .
C9 C10 1.347(16) .
C10 C11 1.358(16) .
C11 C12 1.362(14) .
C13 C14 1.373(11) .
C13 C18 1.374(12) .
C14 C15 1.409(13) .
C15 C16 1.348(16) .
C16 C17 1.315(15) .
C17 C18 1.404(13) .
C19 C24 1.350(11) .
C19 C20 1.357(11) .
C20 C21 1.408(14) .
C21 C22 1.327(16) .
C22 C23 1.344(15) .
C23 C24 1.411(12) .
C25 C26 1.368(11) .
C25 C30 1.384(12) .
C26 C27 1.414(14) .
C27 C28 1.350(16) .
C28 C29 1.367(15) .
C29 C30 1.398(12) .
C31 C32 1.342(13) .
C31 C36 1.364(12) .
C32 C33 1.420(14) .
C33 C34 1.342(17) .
C34 C35 1.319(17) .
C35 C36 1.429(14) .
C37 C42 1.368(12) .
C37 C38 1.386(12) .
C38 C39 1.373(14) .
C39 C40 1.355(17) .
C40 C41 1.347(17) .
C41 C42 1.401(13) .
C43 C44 1.383(12) .
C43 C48 1.383(12) .
C44 C45 1.459(16) .
C45 C46 1.337(17) .
C46 C47 1.309(16) .
C47 C48 1.368(13) .
C49 C50 1.504(15) .
C50 C51 1.431(16) .
C51 C52 1.450(15) .
C53 C54 1.362(13) .
C54 C55 1.481(14) .
C55 C56 1.450(13) .
C57 C58 1.486(13) .
C58 C59 1.361(15) .
C59 C60 1.471(13) .
C61 C62 1.460(15) .
C62 C63 1.448(18) .
C63 C64 1.451(15) .
O6A C65A 1.451(9) .
O6A C68A 1.490(9) .
C65A C66A 1.473(9) .
C66A C67A 1.476(10) .
C67A C68A 1.476(10) .
O6B C68B 1.467(9) .
O6B C65B 1.467(9) .
C65B C66B 1.483(9) .
C66B C67B 1.459(9) .
C67B C68B 1.471(9) .
O7A C69A 1.470(9) .
O7A C72A 1.478(9) .
C69A C70A 1.487(9) .
C70A C71A 1.466(9) .
C71A C72A 1.474(9) .
O7B C72B 1.460(9) .
O7B C69B 1.473(9) .
C69B C70B 1.471(10) .
C70B C71B 1.476(9) .
C71B C72B 1.453(9) .

loop_
_geom_torsion_atom_site_label_1
_geom_torsion_atom_site_label_2
_geom_torsion_atom_site_label_3
_geom_torsion_atom_site_label_4
_geom_torsion
_geom_torsion_site_symmetry_1
_geom_torsion_site_symmetry_4
O3 Sm2 Sm3 O1 -107.5(2) . .
Se7 Sm2 Sm3 O1 -108.19(19) . .
Se1 Sm2 Sm3 O1 48.81(19) . .
Se8 Sm2 Sm3 O1 164.66(19) . .
Se2 Sm2 Sm3 O1 -19.63(19) . .
Se1 Sm2 Sm3 O1 124.24(19) 3_556 .
Sm4 Sm2 Sm3 O1 9.89(19) . .
O1 Sm2 Sm3 O4 91.3(3) . .
O3 Sm2 Sm3 O4 -16.2(2) . .
Se7 Sm2 Sm3 O4 -16.87(18) . .
Se1 Sm2 Sm3 O4 140.13(18) . .
Se8 Sm2 Sm3 O4 -104.02(18) . .
Se2 Sm2 Sm3 O4 71.70(18) . .
Se1 Sm2 Sm3 O4 -144.43(18) 3_556 .
Sm4 Sm2 Sm3 O4 101.22(18) . .
O1 Sm2 Sm3 Se1 -124.24(19) . 3_556
O3 Sm2 Sm3 Se1 128.27(16) . 3_556
Se7 Sm2 Sm3 Se1 127.56(3) . 3_556
Se1 Sm2 Sm3 Se1 -75.44(3) . 3_556
Se8 Sm2 Sm3 Se1 40.41(2) . 3_556
Se2 Sm2 Sm3 Se1 -143.87(2) . 3_556
Sm4 Sm2 Sm3 Se1 -114.35(3) . 3_556
O1 Sm2 Sm3 Se7 108.19(19) . .
O3 Sm2 Sm3 Se7 0.70(15) . .
Se1 Sm2 Sm3 Se7 157.00(3) . .
Se8 Sm2 Sm3 Se7 -87.15(3) . .
Se2 Sm2 Sm3 Se7 88.56(3) . .
Se1 Sm2 Sm3 Se7 -127.56(3) 3_556 .
Sm4 Sm2 Sm3 Se7 118.08(2) . .
O1 Sm2 Sm3 Se9 -3.96(19) . .
O3 Sm2 Sm3 Se9 -111.45(15) . .
Se7 Sm2 Sm3 Se9 -112.15(3) . .
Se1 Sm2 Sm3 Se9 44.85(2) . .
Se8 Sm2 Sm3 Se9 160.69(2) . .
Se2 Sm2 Sm3 Se9 -23.59(3) . .
Se1 Sm2 Sm3 Se9 120.28(3) 3_556 .
Sm4 Sm2 Sm3 Se9 5.931(18) . .
O1 Sm2 Sm3 Se6 -93.30(19) . 3_556
O3 Sm2 Sm3 Se6 159.21(15) . 3_556
Se7 Sm2 Sm3 Se6 158.51(3) . 3_556
Se1 Sm2 Sm3 Se6 -44.49(3) . 3_556
Se8 Sm2 Sm3 Se6 71.35(2) . 3_556
Se2 Sm2 Sm3 Se6 -112.93(2) . 3_556
Se1 Sm2 Sm3 Se6 30.94(2) 3_556 3_556
Sm4 Sm2 Sm3 Se6 -83.41(2) . 3_556
O1 Sm2 Sm3 Se5 -179.53(19) . 3_556
O3 Sm2 Sm3 Se5 72.98(15) . 3_556
Se7 Sm2 Sm3 Se5 72.28(3) . 3_556
Se1 Sm2 Sm3 Se5 -130.72(2) . 3_556
Se8 Sm2 Sm3 Se5 -14.87(2) . 3_556
Se2 Sm2 Sm3 Se5 160.84(2) . 3_556
Se1 Sm2 Sm3 Se5 -55.28(3) 3_556 3_556
Sm4 Sm2 Sm3 Se5 -169.635(18) . 3_556
O1 Sm2 Sm3 Sm4 -9.89(19) . .
O3 Sm2 Sm3 Sm4 -117.38(15) . .
Se7 Sm2 Sm3 Sm4 -118.08(2) . .
Se1 Sm2 Sm3 Sm4 38.914(14) . .
Se8 Sm2 Sm3 Sm4 154.76(2) . .
Se2 Sm2 Sm3 Sm4 -29.522(19) . .
Se1 Sm2 Sm3 Sm4 114.35(3) 3_556 .
O3 Sm2 Sm4 O1 113.7(2) . .
Se7 Sm2 Sm4 O1 33.12(19) . .
Se1 Sm2 Sm4 O1 -136.96(19) . .
Se8 Sm2 Sm4 O1 -70.65(19) . .
Se2 Sm2 Sm4 O1 131.90(19) . .
Se1 Sm2 Sm4 O1 -54.20(19) 3_556 .
Sm3 Sm2 Sm4 O1 -9.95(19) . .
O1 Sm2 Sm4 O5 -82.6(3) . .
O3 Sm2 Sm4 O5 31.1(2) . .
Se7 Sm2 Sm4 O5 -49.48(18) . .
Se1 Sm2 Sm4 O5 140.44(18) . .
Se8 Sm2 Sm4 O5 -153.25(18) . .
Se2 Sm2 Sm4 O5 49.31(18) . .
Se1 Sm2 Sm4 O5 -136.80(18) 3_556 .
Sm3 Sm2 Sm4 O5 -92.54(18) . .
O1 Sm2 Sm4 Se8 97.47(19) . 3_556
O3 Sm2 Sm4 Se8 -148.81(14) . 3_556
Se7 Sm2 Sm4 Se8 130.59(3) . 3_556
Se1 Sm2 Sm4 Se8 -39.50(3) . 3_556
Se8 Sm2 Sm4 Se8 26.81(5) . 3_556
Se2 Sm2 Sm4 Se8 -130.63(3) . 3_556
Se1 Sm2 Sm4 Se8 43.26(2) 3_556 3_556
Sm3 Sm2 Sm4 Se8 87.52(3) . 3_556
O1 Sm2 Sm4 Se2 -131.90(19) . .
O3 Sm2 Sm4 Se2 -18.18(14) . .
Se7 Sm2 Sm4 Se2 -98.78(2) . .
Se1 Sm2 Sm4 Se2 91.13(2) . .
Se8 Sm2 Sm4 Se2 157.44(4) . .
Se1 Sm2 Sm4 Se2 173.89(2) 3_556 .
Sm3 Sm2 Sm4 Se2 -141.85(2) . .
O1 Sm2 Sm4 Se9 4.04(19) . .
O3 Sm2 Sm4 Se9 117.76(14) . .
Se7 Sm2 Sm4 Se9 37.16(2) . .
Se1 Sm2 Sm4 Se9 -132.93(3) . .
Se8 Sm2 Sm4 Se9 -66.61(5) . .
Se2 Sm2 Sm4 Se9 135.94(3) . .
Se1 Sm2 Sm4 Se9 -50.17(3) 3_556 .
Sm3 Sm2 Sm4 Se9 -5.907(18) . .
O1 Sm2 Sm4 Se1 136.96(19) . .
O3 Sm2 Sm4 Se1 -109.31(14) . .
Se7 Sm2 Sm4 Se1 170.08(2) . .
Se8 Sm2 Sm4 Se1 66.31(4) . .
Se2 Sm2 Sm4 Se1 -91.13(2) . .
Se1 Sm2 Sm4 Se1 82.76(2) 3_556 .
Sm3 Sm2 Sm4 Se1 127.019(19) . .
O1 Sm2 Sm4 Se3 -167.74(19) . .
O3 Sm2 Sm4 Se3 -54.02(14) . .
Se7 Sm2 Sm4 Se3 -134.62(2) . .
Se1 Sm2 Sm4 Se3 55.29(2) . .
Se8 Sm2 Sm4 Se3 121.60(4) . .
Se2 Sm2 Sm4 Se3 -35.84(3) . .
Se1 Sm2 Sm4 Se3 138.05(3) 3_556 .
Sm3 Sm2 Sm4 Se3 -177.689(19) . .
O1 Sm2 Sm4 Sm3 9.95(19) . .
O3 Sm2 Sm4 Sm3 123.67(14) . .
Se7 Sm2 Sm4 Sm3 43.064(16) . .
Se1 Sm2 Sm4 Sm3 -127.019(19) . .
Se8 Sm2 Sm4 Sm3 -60.71(4) . .
Se2 Sm2 Sm4 Sm3 141.85(2) . .
Se1 Sm2 Sm4 Sm3 -44.26(2) 3_556 .
O4 Sm3 Sm4 O1 -115.8(3) . .
Se1 Sm3 Sm4 O1 58.4(2) 3_556 .
Se7 Sm3 Sm4 O1 -31.4(2) . .
Se9 Sm3 Sm4 O1 -161.2(2) . .
Se6 Sm3 Sm4 O1 123.3(2) 3_556 .
Se5 Sm3 Sm4 O1 46.4(2) 3_556 .
Sm2 Sm3 Sm4 O1 11.4(2) . .
O1 Sm3 Sm4 O5 121.2(3) . .
O4 Sm3 Sm4 O5 5.4(2) . .
Se1 Sm3 Sm4 O5 179.57(16) 3_556 .
Se7 Sm3 Sm4 O5 89.75(16) . .
Se9 Sm3 Sm4 O5 -40.05(16) . .
Se6 Sm3 Sm4 O5 -115.51(16) 3_556 .
Se5 Sm3 Sm4 O5 167.61(17) 3_556 .
Sm2 Sm3 Sm4 O5 132.58(16) . .
O1 Sm3 Sm4 Se8 -117.3(2) . 3_556
O4 Sm3 Sm4 Se8 126.92(14) . 3_556
Se1 Sm3 Sm4 Se8 -58.91(3) 3_556 3_556
Se7 Sm3 Sm4 Se8 -148.72(2) . 3_556
Se9 Sm3 Sm4 Se8 81.48(3) . 3_556
Se6 Sm3 Sm4 Se8 6.01(2) 3_556 3_556
Se5 Sm3 Sm4 Se8 -70.87(6) 3_556 3_556
Sm2 Sm3 Sm4 Se8 -105.89(2) . 3_556
O1 Sm3 Sm4 Se2 18.7(2) . .
O4 Sm3 Sm4 Se2 -97.09(14) . .
Se1 Sm3 Sm4 Se2 77.08(3) 3_556 .
Se7 Sm3 Sm4 Se2 -12.73(2) . .
Se9 Sm3 Sm4 Se2 -142.53(3) . .
Se6 Sm3 Sm4 Se2 142.00(2) 3_556 .
Se5 Sm3 Sm4 Se2 65.12(6) 3_556 .
Sm2 Sm3 Sm4 Se2 30.09(2) . .
O1 Sm3 Sm4 Se9 161.2(2) . .
O4 Sm3 Sm4 Se9 45.45(14) . .
Se1 Sm3 Sm4 Se9 -140.38(3) 3_556 .
Se7 Sm3 Sm4 Se9 129.80(3) . .
Se6 Sm3 Sm4 Se9 -75.47(3) 3_556 .
Se5 Sm3 Sm4 Se9 -152.34(6) 3_556 .
Sm2 Sm3 Sm4 Se9 172.63(2) . .
O1 Sm3 Sm4 Se1 -49.7(2) . .
O4 Sm3 Sm4 Se1 -165.53(14) . .
Se1 Sm3 Sm4 Se1 8.64(2) 3_556 .
Se7 Sm3 Sm4 Se1 -81.18(3) . .
Se9 Sm3 Sm4 Se1 149.02(3) . .
Se6 Sm3 Sm4 Se1 73.56(3) 3_556 .
Se5 Sm3 Sm4 Se1 -3.32(6) 3_556 .
Sm2 Sm3 Sm4 Se1 -38.350(15) . .
O1 Sm3 Sm4 Se3 0.4(2) . .
O4 Sm3 Sm4 Se3 -115.39(17) . .
Se1 Sm3 Sm4 Se3 58.78(10) 3_556 .
Se7 Sm3 Sm4 Se3 -31.04(10) . .
Se9 Sm3 Sm4 Se3 -160.84(10) . .
Se6 Sm3 Sm4 Se3 123.70(10) 3_556 .
Se5 Sm3 Sm4 Se3 46.82(12) 3_556 .
Sm2 Sm3 Sm4 Se3 11.79(10) . .
O1 Sm3 Sm4 Sm2 -11.4(2) . .
O4 Sm3 Sm4 Sm2 -127.18(14) . .
Se1 Sm3 Sm4 Sm2 46.988(15) 3_556 .
Se7 Sm3 Sm4 Sm2 -42.83(2) . .
Se9 Sm3 Sm4 Sm2 -172.63(2) . .
Se6 Sm3 Sm4 Sm2 111.91(2) 3_556 .
Se5 Sm3 Sm4 Sm2 35.03(6) 3_556 .
O1 Sm2 Se1 Sm3 150.00(10) . 3_556
O3 Sm2 Se1 Sm3 -75.29(15) . 3_556
Se7 Sm2 Se1 Sm3 155.28(3) . 3_556
Se8 Sm2 Se1 Sm3 19.85(3) . 3_556
Se2 Sm2 Se1 Sm3 -131.69(3) . 3_556
Se1 Sm2 Se1 Sm3 77.95(3) 3_556 3_556
Sm4 Sm2 Se1 Sm3 171.34(2) . 3_556
Sm3 Sm2 Se1 Sm3 126.21(2) . 3_556
O1 Sm2 Se1 Sm4 -21.34(10) . .
O3 Sm2 Se1 Sm4 113.37(15) . .
Se7 Sm2 Se1 Sm4 -16.06(4) . .
Se8 Sm2 Se1 Sm4 -151.49(2) . .
Se2 Sm2 Se1 Sm4 56.98(2) . .
Se1 Sm2 Se1 Sm4 -93.38(3) 3_556 .
Sm3 Sm2 Se1 Sm4 -45.130(19) . .
O1 Sm2 Se1 Sm1 -112.93(10) . .
O3 Sm2 Se1 Sm1 21.79(15) . .
Se7 Sm2 Se1 Sm1 -107.65(4) . .
Se8 Sm2 Se1 Sm1 116.93(3) . .
Se2 Sm2 Se1 Sm1 -34.61(2) . .
Se1 Sm2 Se1 Sm1 175.03(3) 3_556 .
Sm4 Sm2 Se1 Sm1 -91.58(3) . .
Sm3 Sm2 Se1 Sm1 -136.71(2) . .
O1 Sm2 Se1 Sm2 72.04(10) . 3_556
O3 Sm2 Se1 Sm2 -153.24(15) . 3_556
Se7 Sm2 Se1 Sm2 77.32(4) . 3_556
Se8 Sm2 Se1 Sm2 -58.11(3) . 3_556
Se2 Sm2 Se1 Sm2 150.36(2) . 3_556
Se1 Sm2 Se1 Sm2 0.0 3_556 3_556
Sm4 Sm2 Se1 Sm2 93.38(3) . 3_556
Sm3 Sm2 Se1 Sm2 48.253(18) . 3_556
O1 Sm4 Se1 Sm3 -92.26(18) . 3_556
O5 Sm4 Se1 Sm3 126.3(3) . 3_556
Se8 Sm4 Se1 Sm3 24.43(15) 3_556 3_556
Se2 Sm4 Se1 Sm3 -172.84(16) . 3_556
Se9 Sm4 Se1 Sm3 -37.43(16) . 3_556
Se3 Sm4 Se1 Sm3 117.60(15) . 3_556
Sm2 Sm4 Se1 Sm3 -114.28(16) . 3_556
Sm3 Sm4 Se1 Sm3 -70.73(15) . 3_556
O1 Sm4 Se1 Sm2 22.02(10) . .
O5 Sm4 Se1 Sm2 -119.4(3) . .
Se8 Sm4 Se1 Sm2 138.71(2) 3_556 .
Se2 Sm4 Se1 Sm2 -58.56(2) . .
Se9 Sm4 Se1 Sm2 76.85(4) . .
Se3 Sm4 Se1 Sm2 -128.11(2) . .
Sm3 Sm4 Se1 Sm2 43.547(16) . .
O1 Sm4 Se1 Sm1 124.90(11) . .
O5 Sm4 Se1 Sm1 -16.6(3) . .
Se8 Sm4 Se1 Sm1 -118.42(3) 3_556 .
Se2 Sm4 Se1 Sm1 44.31(2) . .
Se9 Sm4 Se1 Sm1 179.72(3) . .
Se3 Sm4 Se1 Sm1 -25.24(2) . .
Sm2 Sm4 Se1 Sm1 102.87(3) . .
Sm3 Sm4 Se1 Sm1 146.419(19) . .
O1 Sm4 Se1 Sm2 -73.71(11) . 3_556
O5 Sm4 Se1 Sm2 144.8(3) . 3_556
Se8 Sm4 Se1 Sm2 42.98(2) 3_556 3_556
Se2 Sm4 Se1 Sm2 -154.29(2) . 3_556
Se9 Sm4 Se1 Sm2 -18.88(3) . 3_556
Se3 Sm4 Se1 Sm2 136.15(2) . 3_556
Sm2 Sm4 Se1 Sm2 -95.73(3) . 3_556
Sm3 Sm4 Se1 Sm2 -52.19(2) . 3_556
O2 Sm1 Se1 Sm3 -89.6(2) . 3_556
Se4 Sm1 Se1 Sm3 107.55(4) . 3_556
Se3 Sm1 Se1 Sm3 -147.88(2) . 3_556
Se5 Sm1 Se1 Sm3 -37.85(2) . 3_556
Se2 Sm1 Se1 Sm3 141.83(3) . 3_556
Se6 Sm1 Se1 Sm3 49.19(2) . 3_556
O2 Sm1 Se1 Sm2 163.4(2) . .
Se4 Sm1 Se1 Sm2 0.56(4) . .
Se3 Sm1 Se1 Sm2 105.13(3) . .
Se5 Sm1 Se1 Sm2 -144.83(3) . .
Se2 Sm1 Se1 Sm2 34.85(2) . .
Se6 Sm1 Se1 Sm2 -57.80(2) . .
O2 Sm1 Se1 Sm4 84.8(2) . .
Se4 Sm1 Se1 Sm4 -77.97(5) . .
Se3 Sm1 Se1 Sm4 26.60(2) . .
Se5 Sm1 Se1 Sm4 136.64(3) . .
Se2 Sm1 Se1 Sm4 -43.69(2) . .
Se6 Sm1 Se1 Sm4 -136.33(3) . .
O2 Sm1 Se1 Sm2 -30.8(2) . 3_556
Se4 Sm1 Se1 Sm2 166.44(6) . 3_556
Se3 Sm1 Se1 Sm2 -88.99(7) . 3_556
Se5 Sm1 Se1 Sm2 21.05(7) . 3_556
Se2 Sm1 Se1 Sm2 -159.27(7) . 3_556
Se6 Sm1 Se1 Sm2 108.08(7) . 3_556
O1 Sm4 Se2 C1 95.4(3) . .
O5 Sm4 Se2 C1 -29.5(3) . .
Se8 Sm4 Se2 C1 -162.2(2) 3_556 .
Se9 Sm4 Se2 C1 43.6(2) . .
Se1 Sm4 Se2 C1 176.2(2) . .
Se3 Sm4 Se2 C1 -97.1(2) . .
Sm2 Sm4 Se2 C1 119.5(2) . .
Sm3 Sm4 Se2 C1 86.5(2) . .
O1 Sm4 Se2 Sm1 -124.67(11) . .
O5 Sm4 Se2 Sm1 110.45(13) . .
Se8 Sm4 Se2 Sm1 -22.20(4) 3_556 .
Se9 Sm4 Se2 Sm1 -176.44(3) . .
Se1 Sm4 Se2 Sm1 -43.86(2) . .
Se3 Sm4 Se2 Sm1 42.82(2) . .
Sm2 Sm4 Se2 Sm1 -100.51(2) . .
Sm3 Sm4 Se2 Sm1 -133.550(17) . .
O1 Sm4 Se2 Sm2 -24.16(11) . .
O5 Sm4 Se2 Sm2 -149.04(13) . .
Se8 Sm4 Se2 Sm2 78.32(3) 3_556 .
Se9 Sm4 Se2 Sm2 -75.92(3) . .
Se1 Sm4 Se2 Sm2 56.65(2) . .
Se3 Sm4 Se2 Sm2 143.34(3) . .
Sm3 Sm4 Se2 Sm2 -33.04(2) . .
O2 Sm1 Se2 C1 32.8(3) . .
Se4 Sm1 Se2 C1 -30.9(3) . .
Se3 Sm1 Se2 C1 84.9(3) . .
Se5 Sm1 Se2 C1 174.7(3) . .
Se1 Sm1 Se2 C1 174.2(3) . .
Se6 Sm1 Se2 C1 -121.0(3) . .
O2 Sm1 Se2 Sm4 -97.5(2) . .
Se4 Sm1 Se2 Sm4 -161.20(3) . .
Se3 Sm1 Se2 Sm4 -45.36(3) . .
Se5 Sm1 Se2 Sm4 44.42(4) . .
Se1 Sm1 Se2 Sm4 43.92(2) . .
Se6 Sm1 Se2 Sm4 108.79(3) . .
O2 Sm1 Se2 Sm2 -174.95(19) . .
Se4 Sm1 Se2 Sm2 121.33(3) . .
Se3 Sm1 Se2 Sm2 -122.82(3) . .
Se5 Sm1 Se2 Sm2 -33.04(5) . .
Se1 Sm1 Se2 Sm2 -33.54(2) . .
Se6 Sm1 Se2 Sm2 31.32(2) . .
O1 Sm2 Se2 C1 -89.2(3) . .
O3 Sm2 Se2 C1 52.7(3) . .
Se7 Sm2 Se2 C1 -27.5(2) . .
Se1 Sm2 Se2 C1 -170.6(2) . .
Se8 Sm2 Se2 C1 91.7(2) . .
Se1 Sm2 Se2 C1 -122.2(2) 3_556 .
Sm4 Sm2 Se2 C1 -112.9(2) . .
Sm3 Sm2 Se2 C1 -78.8(2) . .
O1 Sm2 Se2 Sm4 23.62(10) . .
O3 Sm2 Se2 Sm4 165.54(11) . .
Se7 Sm2 Se2 Sm4 85.39(2) . .
Se1 Sm2 Se2 Sm4 -57.711(17) . .
Se8 Sm2 Se2 Sm4 -155.44(4) . .
Se1 Sm2 Se2 Sm4 -9.31(3) 3_556 .
Sm3 Sm2 Se2 Sm4 34.09(2) . .
O1 Sm2 Se2 Sm1 115.28(10) . .
O3 Sm2 Se2 Sm1 -102.79(12) . .
Se7 Sm2 Se2 Sm1 177.05(2) . .
Se1 Sm2 Se2 Sm1 33.95(2) . .
Se8 Sm2 Se2 Sm1 -63.77(5) . .
Se1 Sm2 Se2 Sm1 82.35(4) 3_556 .
Sm4 Sm2 Se2 Sm1 91.67(2) . .
Sm3 Sm2 Se2 Sm1 125.758(18) . .
O2 Sm1 Se3 C7 -46.9(3) . .
Se4 Sm1 Se3 C7 -125.2(3) . .
Se5 Sm1 Se3 C7 30.7(3) . .
Se1 Sm1 Se3 C7 101.7(3) . .
Se2 Sm1 Se3 C7 170.5(3) . .
Se6 Sm1 Se3 C7 126.7(3) . .
O2 Sm1 Se3 Sm4 -174.20(14) . .
Se4 Sm1 Se3 Sm4 107.46(3) . .
Se5 Sm1 Se3 Sm4 -96.65(3) . .
Se1 Sm1 Se3 Sm4 -25.62(2) . .
Se2 Sm1 Se3 Sm4 43.174(19) . .
Se6 Sm1 Se3 Sm4 -0.64(4) . .
O1 Sm4 Se3 C7 -144.6(3) . .
O5 Sm4 Se3 C7 90.8(3) . .
Se8 Sm4 Se3 C7 -26.6(3) 3_556 .
Se2 Sm4 Se3 C7 -164.4(3) . .
Se9 Sm4 Se3 C7 58.1(3) . .
Se1 Sm4 Se3 C7 -93.6(3) . .
Sm2 Sm4 Se3 C7 -134.1(3) . .
Sm3 Sm4 Se3 C7 -144.9(3) . .
O1 Sm4 Se3 Sm1 -25.01(17) . .
O5 Sm4 Se3 Sm1 -149.54(16) . .
Se8 Sm4 Se3 Sm1 93.03(3) 3_556 .
Se2 Sm4 Se3 Sm1 -44.74(3) . .
Se9 Sm4 Se3 Sm1 177.77(3) . .
Se1 Sm4 Se3 Sm1 25.98(2) . .
Sm2 Sm4 Se3 Sm1 -14.52(2) . .
Sm3 Sm4 Se3 Sm1 -25.31(11) . .
O2 Sm1 Se4 C13 39.9(3) . .
Se3 Sm1 Se4 C13 115.9(3) . .
Se5 Sm1 Se4 C13 -27.3(3) . .
Se1 Sm1 Se4 C13 -150.4(3) . .
Se2 Sm1 Se4 C13 176.8(3) . .
Se6 Sm1 Se4 C13 -100.5(3) . .
O2 Sm1 Se5 C19 -63.9(3) . .
Se4 Sm1 Se5 C19 3.6(2) . .
Se3 Sm1 Se5 C19 -139.7(2) . .
Se1 Sm1 Se5 C19 144.7(2) . .
Se2 Sm1 Se5 C19 144.2(2) . .
Se6 Sm1 Se5 C19 79.3(2) . .
O2 Sm1 Se5 Sm3 -171.86(15) . 3_556
Se4 Sm1 Se5 Sm3 -104.39(4) . 3_556
Se3 Sm1 Se5 Sm3 112.37(2) . 3_556
Se1 Sm1 Se5 Sm3 36.71(2) . 3_556
Se2 Sm1 Se5 Sm3 36.23(5) . 3_556
Se6 Sm1 Se5 Sm3 -28.64(2) . 3_556
O2 Sm1 Se6 C25 -27.1(3) . .
Se4 Sm1 Se6 C25 48.3(3) . .
Se3 Sm1 Se6 C25 162.6(3) . .
Se5 Sm1 Se6 C25 -92.3(3) . .
Se1 Sm1 Se6 C25 -169.7(3) . .
Se2 Sm1 Se6 C25 122.1(3) . .
O2 Sm1 Se6 Sm3 94.2(2) . 3_556
Se4 Sm1 Se6 Sm3 169.67(2) . 3_556
Se3 Sm1 Se6 Sm3 -76.04(4) . 3_556
Se5 Sm1 Se6 Sm3 29.06(2) . 3_556
Se1 Sm1 Se6 Sm3 -48.36(2) . 3_556
Se2 Sm1 Se6 Sm3 -116.57(3) . 3_556
O1 Sm2 Se7 C31 -160.7(3) . .
O3 Sm2 Se7 C31 52.7(3) . .
Se1 Sm2 Se7 C31 -166.3(3) . .
Se8 Sm2 Se7 C31 -26.6(3) . .
Se2 Sm2 Se7 C31 130.6(3) . .
Se1 Sm2 Se7 C31 -90.4(3) 3_556 .
Sm4 Sm2 Se7 C31 -178.8(3) . .
Sm3 Sm2 Se7 C31 -127.8(3) . .
O1 Sm2 Se7 Sm3 -32.93(11) . .
O3 Sm2 Se7 Sm3 -179.48(12) . .
Se1 Sm2 Se7 Sm3 -38.57(4) . .
Se8 Sm2 Se7 Sm3 101.15(2) . .
Se2 Sm2 Se7 Sm3 -101.62(2) . .
Se1 Sm2 Se7 Sm3 37.42(2) 3_556 .
Sm4 Sm2 Se7 Sm3 -51.05(2) . .
O1 Sm3 Se7 C31 159.6(3) . .
O4 Sm3 Se7 C31 -66.1(3) . .
Se1 Sm3 Se7 C31 86.4(3) 3_556 .
Se9 Sm3 Se7 C31 -143.1(3) . .
Se6 Sm3 Se7 C31 74.0(3) 3_556 .
Se5 Sm3 Se7 C31 12.1(3) 3_556 .
Sm2 Sm3 Se7 C31 125.9(3) . .
Sm4 Sm3 Se7 C31 174.9(3) . .
O1 Sm3 Se7 Sm2 33.68(11) . .
O4 Sm3 Se7 Sm2 168.05(12) . .
Se1 Sm3 Se7 Sm2 -39.49(2) 3_556 .
Se9 Sm3 Se7 Sm2 90.96(3) . .
Se6 Sm3 Se7 Sm2 -51.91(6) 3_556 .
Se5 Sm3 Se7 Sm2 -113.83(2) 3_556 .
Sm4 Sm3 Se7 Sm2 49.052(16) . .
O1 Sm2 Se8 C37 176.8(3) . .
O3 Sm2 Se8 C37 34.5(3) . .
Se7 Sm2 Se8 C37 115.2(3) . .
Se1 Sm2 Se8 C37 -90.8(3) . .
Se2 Sm2 Se8 C37 -4.4(3) . .
Se1 Sm2 Se8 C37 -160.4(3) 3_556 .
Sm4 Sm2 Se8 C37 -142.0(3) . .
Sm3 Sm2 Se8 C37 166.2(3) . .
O1 Sm2 Se8 Sm4 -67.00(13) . 3_556
O3 Sm2 Se8 Sm4 150.63(11) . 3_556
Se7 Sm2 Se8 Sm4 -128.61(3) . 3_556
Se1 Sm2 Se8 Sm4 25.37(3) . 3_556
Se2 Sm2 Se8 Sm4 111.78(5) . 3_556
Se1 Sm2 Se8 Sm4 -44.21(2) 3_556 3_556
Sm4 Sm2 Se8 Sm4 -25.88(5) . 3_556
Sm3 Sm2 Se8 Sm4 -77.69(3) . 3_556
O1 Sm3 Se9 C43 84.9(3) . .
O4 Sm3 Se9 C43 -47.0(3) . .
Se1 Sm3 Se9 C43 144.8(2) 3_556 .
Se7 Sm3 Se9 C43 32.9(2) . .
Se6 Sm3 Se9 C43 -162.4(2) 3_556 .
Se5 Sm3 Se9 C43 -100.3(2) 3_556 .
Sm2 Sm3 Se9 C43 87.1(2) . .
Sm4 Sm3 Se9 C43 93.8(2) . .
O1 Sm3 Se9 Sm4 -8.81(10) . .
O4 Sm3 Se9 Sm4 -140.76(12) . .
Se1 Sm3 Se9 Sm4 51.01(3) 3_556 .
Se7 Sm3 Se9 Sm4 -60.90(3) . .
Se6 Sm3 Se9 Sm4 103.83(3) 3_556 .
Se5 Sm3 Se9 Sm4 165.94(3) 3_556 .
Sm2 Sm3 Se9 Sm4 -6.65(2) . .
O1 Sm4 Se9 C43 -86.8(3) . .
O5 Sm4 Se9 C43 46.5(3) . .
Se8 Sm4 Se9 C43 163.8(2) 3_556 .
Se2 Sm4 Se9 C43 -35.0(3) . .
Se1 Sm4 Se9 C43 -141.8(2) . .
Se3 Sm4 Se9 C43 78.8(3) . .
Sm2 Sm4 Se9 C43 -89.0(2) . .
Sm3 Sm4 Se9 C43 -95.7(2) . .
O1 Sm4 Se9 Sm3 8.90(10) . .
O5 Sm4 Se9 Sm3 142.25(15) . .
Se8 Sm4 Se9 Sm3 -100.48(2) 3_556 .
Se2 Sm4 Se9 Sm3 60.72(4) . .
Se1 Sm4 Se9 Sm3 -46.03(4) . .
Se3 Sm4 Se9 Sm3 174.52(3) . .
Sm2 Sm4 Se9 Sm3 6.68(2) . .
O5 Sm4 O1 Sm3 -73.6(3) . .
Se8 Sm4 O1 Sm3 68.4(2) 3_556 .
Se2 Sm4 O1 Sm3 -161.2(2) . .
Se9 Sm4 O1 Sm3 -14.58(17) . .
Se1 Sm4 O1 Sm3 128.6(2) . .
Se3 Sm4 O1 Sm3 -179.88(7) . .
Sm2 Sm4 O1 Sm3 161.5(3) . .
O5 Sm4 O1 Sm2 125.0(2) . .
Se8 Sm4 O1 Sm2 -93.07(16) 3_556 .
Se2 Sm4 O1 Sm2 37.28(14) . .
Se9 Sm4 O1 Sm2 -176.06(18) . .
Se1 Sm4 O1 Sm2 -32.92(14) . .
Se3 Sm4 O1 Sm2 18.6(3) . .
Sm3 Sm4 O1 Sm2 -161.5(3) . .
O4 Sm3 O1 Sm4 81.7(3) . .
Se1 Sm3 O1 Sm4 -118.0(2) 3_556 .
Se7 Sm3 O1 Sm4 145.1(2) . .
Se9 Sm3 O1 Sm4 14.65(17) . .
Se6 Sm3 O1 Sm4 -62.2(2) 3_556 .
Se5 Sm3 O1 Sm4 -160.80(10) 3_556 .
Sm2 Sm3 O1 Sm4 -161.5(3) . .
O4 Sm3 O1 Sm2 -116.8(2) . .
Se1 Sm3 O1 Sm2 43.46(14) 3_556 .
Se7 Sm3 O1 Sm2 -53.44(14) . .
Se9 Sm3 O1 Sm2 176.13(18) . .
Se6 Sm3 O1 Sm2 99.25(16) 3_556 .
Se5 Sm3 O1 Sm2 0.7(3) 3_556 .
Sm4 Sm3 O1 Sm2 161.5(3) . .
O3 Sm2 O1 Sm4 -93.9(2) . .
Se7 Sm2 O1 Sm4 -143.1(2) . .
Se1 Sm2 O1 Sm4 33.29(14) . .
Se8 Sm2 O1 Sm4 142.62(11) . .
Se2 Sm2 O1 Sm4 -36.83(14) . .
Se1 Sm2 O1 Sm4 120.99(18) 3_556 .
Sm3 Sm2 O1 Sm4 163.0(3) . .
O3 Sm2 O1 Sm3 103.1(2) . .
Se7 Sm2 O1 Sm3 53.90(14) . .
Se1 Sm2 O1 Sm3 -129.71(18) . .
Se8 Sm2 O1 Sm3 -20.4(2) . .
Se2 Sm2 O1 Sm3 160.17(19) . .
Se1 Sm2 O1 Sm3 -42.01(14) 3_556 .
Sm4 Sm2 O1 Sm3 -163.0(3) . .
Se4 Sm1 O2 C49 -142.3(9) . .
Se3 Sm1 O2 C49 109.0(8) . .
Se5 Sm1 O2 C49 0.2(8) . .
Se1 Sm1 O2 C49 50.2(9) . .
Se2 Sm1 O2 C49 157.5(8) . .
Se6 Sm1 O2 C49 -64.8(9) . .
Se4 Sm1 O2 C52 46.2(6) . .
Se3 Sm1 O2 C52 -62.5(6) . .
Se5 Sm1 O2 C52 -171.4(7) . .
Se1 Sm1 O2 C52 -121.4(6) . .
Se2 Sm1 O2 C52 -14.1(7) . .
Se6 Sm1 O2 C52 123.7(6) . .
O1 Sm2 O3 C56 87.3(7) . .
Se7 Sm2 O3 C56 131.4(7) . .
Se1 Sm2 O3 C56 -19.6(7) . .
Se8 Sm2 O3 C56 -131.6(7) . .
Se2 Sm2 O3 C56 32.0(6) . .
Se1 Sm2 O3 C56 -153.4(6) 3_556 .
Sm4 Sm2 O3 C56 46.2(7) . .
Sm3 Sm2 O3 C56 130.8(6) . .
O1 Sm2 O3 C53 -88.8(6) . .
Se7 Sm2 O3 C53 -44.8(6) . .
Se1 Sm2 O3 C53 164.3(6) . .
Se8 Sm2 O3 C53 52.2(6) . .
Se2 Sm2 O3 C53 -144.1(6) . .
Se1 Sm2 O3 C53 30.4(7) 3_556 .
Sm4 Sm2 O3 C53 -129.9(6) . .
Sm3 Sm2 O3 C53 -45.3(7) . .
O1 Sm3 O4 C57 72.7(7) . .
Se1 Sm3 O4 C57 -63.3(7) 3_556 .
Se7 Sm3 O4 C57 17.9(6) . .
Se9 Sm3 O4 C57 137.7(7) . .
Se6 Sm3 O4 C57 -144.5(6) 3_556 .
Se5 Sm3 O4 C57 -70.4(6) 3_556 .
Sm2 Sm3 O4 C57 30.8(7) . .
Sm4 Sm3 O4 C57 104.2(6) . .
O1 Sm3 O4 C60 -110.2(6) . .
Se1 Sm3 O4 C60 113.9(6) 3_556 .
Se7 Sm3 O4 C60 -165.0(6) . .
Se9 Sm3 O4 C60 -45.2(6) . .
Se6 Sm3 O4 C60 32.7(6) 3_556 .
Se5 Sm3 O4 C60 106.7(6) 3_556 .
Sm2 Sm3 O4 C60 -152.0(5) . .
Sm4 Sm3 O4 C60 -78.7(6) . .
O1 Sm4 O5 C64 134.7(6) . .
Se8 Sm4 O5 C64 -4.9(6) 3_556 .
Se2 Sm4 O5 C64 -147.7(6) . .
Se9 Sm4 O5 C64 74.8(6) . .
Se1 Sm4 O5 C64 -93.2(7) . .
Se3 Sm4 O5 C64 -84.2(6) . .
Sm2 Sm4 O5 C64 175.2(6) . .
Sm3 Sm4 O5 C64 105.4(6) . .
O1 Sm4 O5 C61 -67.2(7) . .
Se8 Sm4 O5 C61 153.2(6) 3_556 .
Se2 Sm4 O5 C61 10.3(7) . .
Se9 Sm4 O5 C61 -127.1(7) . .
Se1 Sm4 O5 C61 64.8(8) . .
Se3 Sm4 O5 C61 73.8(6) . .
Sm2 Sm4 O5 C61 -26.8(7) . .
Sm3 Sm4 O5 C61 -96.6(6) . .
Sm4 Se2 C1 C2 -80.5(7) . .
Sm1 Se2 C1 C2 157.5(5) . .
Sm2 Se2 C1 C2 10.0(7) . .
Sm4 Se2 C1 C6 99.5(6) . .
Sm1 Se2 C1 C6 -22.5(7) . .
Sm2 Se2 C1 C6 -170.0(5) . .
C6 C1 C2 C3 0.5(13) . .
Se2 C1 C2 C3 -179.5(7) . .
C1 C2 C3 C4 -0.1(15) . .
C2 C3 C4 C5 -0.9(17) . .
C3 C4 C5 C6 1.5(17) . .
C2 C1 C6 C5 0.1(12) . .
Se2 C1 C6 C5 -179.9(7) . .
C4 C5 C6 C1 -1.0(14) . .
Sm1 Se3 C7 C12 135.3(7) . .
Sm4 Se3 C7 C12 -114.5(7) . .
Sm1 Se3 C7 C8 -40.0(8) . .
Sm4 Se3 C7 C8 70.3(8) . .
C12 C7 C8 C9 -0.9(16) . .
Se3 C7 C8 C9 174.5(9) . .
C7 C8 C9 C10 -1(2) . .
C8 C9 C10 C11 2(2) . .
C9 C10 C11 C12 -1(2) . .
C8 C7 C12 C11 2.0(16) . .
Se3 C7 C12 C11 -173.4(9) . .
C10 C11 C12 C7 -1.1(19) . .
Sm1 Se4 C13 C14 -152.7(7) . .
Sm1 Se4 C13 C18 26.7(9) . .
C18 C13 C14 C15 0.6(15) . .
Se4 C13 C14 C15 -179.9(9) . .
C13 C14 C15 C16 -1.3(19) . .
C14 C15 C16 C17 1(2) . .
C15 C16 C17 C18 0(2) . .
C14 C13 C18 C17 0.2(15) . .
Se4 C13 C18 C17 -179.3(8) . .
C16 C17 C18 C13 -0.3(18) . .
Sm1 Se5 C19 C24 -41.1(8) . .
Sm3 Se5 C19 C24 56.4(7) 3_556 .
Sm1 Se5 C19 C20 137.4(7) . .
Sm3 Se5 C19 C20 -125.1(7) 3_556 .
C24 C19 C20 C21 -2.9(16) . .
Se5 C19 C20 C21 178.6(9) . .
C19 C20 C21 C22 3.9(19) . .
C20 C21 C22 C23 -3(2) . .
C21 C22 C23 C24 2(2) . .
C20 C19 C24 C23 1.2(14) . .
Se5 C19 C24 C23 179.7(7) . .
C22 C23 C24 C19 -0.5(16) . .
Sm3 Se6 C25 C26 -152.3(6) 3_556 .
Sm1 Se6 C25 C26 -46.1(8) . .
Sm3 Se6 C25 C30 29.4(8) 3_556 .
Sm1 Se6 C25 C30 135.6(7) . .
C30 C25 C26 C27 -2.0(14) . .
Se6 C25 C26 C27 179.8(8) . .
C25 C26 C27 C28 -0.1(17) . .
C26 C27 C28 C29 0.6(19) . .
C27 C28 C29 C30 1.1(18) . .
C26 C25 C30 C29 3.6(14) . .
Se6 C25 C30 C29 -178.1(8) . .
C28 C29 C30 C25 -3.2(16) . .
Sm2 Se7 C31 C32 50.5(9) . .
Sm3 Se7 C31 C32 -53.2(9) . .
Sm2 Se7 C31 C36 -125.7(7) . .
Sm3 Se7 C31 C36 130.6(7) . .
C36 C31 C32 C33 -1.8(16) . .
Se7 C31 C32 C33 -177.9(9) . .
C31 C32 C33 C34 1(2) . .
C32 C33 C34 C35 1(2) . .
C33 C34 C35 C36 -2(2) . .
C32 C31 C36 C35 0.6(16) . .
Se7 C31 C36 C35 176.9(9) . .
C34 C35 C36 C31 1(2) . .
Sm4 Se8 C37 C42 -98.1(7) 3_556 .
Sm2 Se8 C37 C42 15.0(8) . .
Sm4 Se8 C37 C38 80.8(6) 3_556 .
Sm2 Se8 C37 C38 -166.2(5) . .
C42 C37 C38 C39 2.8(13) . .
Se8 C37 C38 C39 -176.1(7) . .
C37 C38 C39 C40 -3.4(15) . .
C38 C39 C40 C41 2.6(19) . .
C39 C40 C41 C42 -1.0(18) . .
C38 C37 C42 C41 -1.2(13) . .
Se8 C37 C42 C41 177.6(7) . .
C40 C41 C42 C37 0.3(15) . .
Sm3 Se9 C43 C44 142.1(7) . .
Sm4 Se9 C43 C44 -136.8(7) . .
Sm3 Se9 C43 C48 -38.2(7) . .
Sm4 Se9 C43 C48 42.9(7) . .
C48 C43 C44 C45 0.0(13) . .
Se9 C43 C44 C45 179.8(7) . .
C43 C44 C45 C46 1.0(17) . .
C44 C45 C46 C47 0(2) . .
C45 C46 C47 C48 -2(2) . .
C46 C47 C48 C43 2.6(17) . .
C44 C43 C48 C47 -1.8(14) . .
Se9 C43 C48 C47 178.5(7) . .
C52 O2 C49 C50 25.1(11) . .
Sm1 O2 C49 C50 -147.3(8) . .
O2 C49 C50 C51 -11.2(14) . .
C49 C50 C51 C52 -7.0(16) . .
C50 C51 C52 O2 22.6(14) . .
C49 O2 C52 C51 -30.2(12) . .
Sm1 O2 C52 C51 143.4(8) . .
C56 O3 C53 C54 -25.0(12) . .
Sm2 O3 C53 C54 151.9(8) . .
O3 C53 C54 C55 13.2(16) . .
C53 C54 C55 C56 3.2(17) . .
C53 O3 C56 C55 27.1(11) . .
Sm2 O3 C56 C55 -149.5(7) . .
C54 C55 C56 O3 -18.3(14) . .
C60 O4 C57 C58 6.8(11) . .
Sm3 O4 C57 C58 -175.5(8) . .
O4 C57 C58 C59 3.5(16) . .
C57 C58 C59 C60 -12.2(18) . .
C57 O4 C60 C59 -14.0(11) . .
Sm3 O4 C60 C59 168.5(7) . .
C58 C59 C60 O4 16.3(15) . .
C64 O5 C61 C62 -23.2(11) . .
Sm4 O5 C61 C62 177.2(7) . .
O5 C61 C62 C63 25.5(14) . .
C61 C62 C63 C64 -19.4(17) . .
C61 O5 C64 C63 11.3(12) . .
Sm4 O5 C64 C63 173.5(8) . .
C62 C63 C64 O5 5.2(16) . .
C68A O6A C65A C66A -7(3) . .
O6A C65A C66A C67A -15(3) . .
C65A C66A C67A C68A 32(3) . .
C66A C67A C68A O6A -36(2) . .
C65A O6A C68A C67A 27(3) . .
C68B O6B C65B C66B -33(3) . .
O6B C65B C66B C67B 29(3) . .
C65B C66B C67B C68B -14(4) . .
C65B O6B C68B C67B 25(3) . .
C66B C67B C68B O6B -7(4) . .
C72A O7A C69A C70A -35(2) . .
O7A C69A C70A C71A 38(2) . .
C69A C70A C71A C72A -26(3) . .
C70A C71A C72A O7A 5(3) . .
C69A O7A C72A C71A 19(3) . .
C72B O7B C69B C70B -21(3) . .
O7B C69B C70B C71B 27(3) . .
C69B C70B C71B C72B -24(4) . .
C70B C71B C72B O7B 11(4) . .
C69B O7B C72B C71B 6(4) . .
